data_1574514
loop_
_publ_author_name
'W\"ust, Leonie'
'Scheuring, Lea'
'Wellnitz, Tim'
'Radacki, Krzysztof'
'Braunschweig, Holger'

_publ_section_title
;
 Alkali metal salts of 1,2,3-benzodiazaborines: platforms for late-stage
 N-functionalization and metal complexation
;
_journal_issue 22
_journal_name_full 'Chemical Science'
_journal_page_first 9934
_journal_page_last 9942
_journal_paper_doi 10.1039/D5SC01395J
_journal_volume 16
_journal_year 2025
_chemical_formula_moiety 'C51 H54 Au3 B3 N6, 1.5(C6 H6)'
_chemical_formula_sum 'C60 H63 Au3 B3 N6'
_chemical_formula_weight 1491.49
_space_group_crystal_system triclinic
_space_group_IT_number 2
_space_group_name_Hall '-P 1'
_space_group_name_H-M_alt 'P -1'
_atom_sites_solution_hydrogens geom
_atom_sites_solution_primary dual
_atom_sites_solution_secondary difmap
_audit_creation_date 2025-01-13
_audit_creation_method 'CIF-fill 1.5o (K.Radacki, 2005-24)'
_audit_update_record
;
2025-02-20 deposited with the CCDC.	2025-04-21 downloaded from the CCDC.
;
_cell_angle_alpha 82.33(4)
_cell_angle_beta 87.07(4)
_cell_angle_gamma 83.93(3)
_cell_formula_units_Z 2
_cell_length_a 12.050(5)
_cell_length_b 14.853(7)
_cell_length_c 15.153(7)
_cell_measurement_reflns_used 28698
_cell_measurement_temperature 100(2)
_cell_measurement_theta_max 73.9440
_cell_measurement_theta_min 2.9200
_cell_volume 2671(2)
_computing_cell_refinement 'CrysAlisPro 1.171.43.128a (Rigaku OD, 2024)'
_computing_data_collection
;
 CrysAlisPro system (CCD 43.128a 64-bit (release 20-06-2024))
;
_computing_data_reduction 'CrysAlisPro 1.171.43.128a (Rigaku OD, 2024)'
_computing_molecular_graphics 'ShelXLe (Huebschle et all, 2011)'
_computing_publication_material 'SHELXL-2018/3 (Sheldrick, 2018)'
_computing_structure_refinement 'SHELXL-2018/3 (Sheldrick, 2018)'
_computing_structure_solution 'SHELXT 2014/5 (Sheldrick, 2014)'
_diffrn_ambient_environment N~2~
_diffrn_ambient_temperature 100(2)
_diffrn_detector HPA
_diffrn_detector_area_resol_mean 10.0
_diffrn_detector_type 'HyPix Arc150'
_diffrn_measured_fraction_theta_full 0.994
_diffrn_measured_fraction_theta_max 0.949
_diffrn_measurement_details
;
 List of Runs (angles in degrees, time in seconds):
 --------------------------------------------------------------------------
  1  \w     24.00  99.00   0.50    0.05    --   71.49-126.00   0.00  150
  2  \w     24.00  99.00   0.50    0.05    --   71.49-126.00 150.00  150
  3  \w     42.00  92.00   0.50    0.05    --   84.75 -95.00  30.00  100
  4  \w     42.00  92.00   0.50    0.05    --   84.75 -95.00 -90.00  100
  5  \w     42.00  92.00   0.50    0.05    --   84.75 -95.00-150.00  100
  6  \w     16.00  66.00   0.50    0.05    --   58.86 -95.00-180.00  100
  7  \w     42.00  92.00   0.50    0.05    --   84.75 -95.00-120.00  100
  8  \w     32.00  92.00   0.50    0.05    --   77.02-112.00-150.00  120
  9  \w     42.00  92.00   0.50    0.05    --   84.75 -95.00 -60.00  100
 10  \w     42.00  92.00   0.50    0.05    --   84.75 -95.00 -30.00  100
 11  \w     42.00  92.00   0.50    0.05    --   84.75 -95.00   0.00  100
 12  \w     42.00  92.00   0.50    0.05    --   84.75 -95.00  60.00  100
 13  \w     42.00  92.00   0.50    0.05    --   84.75 -95.00 120.00  100
 14  \w     42.00  92.00   0.50    0.05    --   84.75 -95.00 150.00  100
 15  \w    -98.00 -22.00   0.50    0.05    --  -69.94 126.00  90.00  152
 16  \w    -98.00 -22.00   0.50    0.05    --  -69.94 126.00   0.00  152
 17  \w    -98.00 -22.00   0.50    0.05    --  -69.94 126.00 -60.00  152
 18  \w    -97.00 -33.00   0.50    0.05    --  -79.50 118.00-119.62  128
 19  \w    -98.00 -22.00   0.50    0.05    --  -69.94 126.00-180.00  152
 20  \w    -92.00 -31.00   0.50    0.05    --  -76.40 112.00-180.00  122
 21  \w    -92.00 -31.00   0.50    0.05    --  -76.40 112.00  60.00  122
 22  \w    -92.00 -31.00   0.50    0.05    --  -76.40 112.00   0.00  122
 23  \w    -98.00 -53.00   0.50    0.05    --  -69.94 126.00-150.00   90
 24  \w   -102.00 -55.00   0.50    0.05    --  -50.00 -26.00 -66.59   94
 25  \w   -102.00 -54.00   0.50    0.05    --  -50.00 -25.00 -19.63   96
 26  \w   -102.00 -54.00   0.50    0.05    --  -50.00 -25.00 146.40   96
 27  \w    -98.00 -50.00   0.50    0.05    --  -46.00 -25.00  26.69   96
 28  \w   -127.00 -41.00   0.50    0.05    --  -76.40 -15.00 -30.00  172
 29  \w   -132.00 -86.00   0.50    0.05    --  -79.50 -27.00 -32.08   92
 30  \w   -132.00 -86.00   0.50    0.05    --  -79.50 -27.00-145.77   92
 31  \w   -106.00 -59.00   0.50    0.05    --  -54.00 -26.00-134.71   94
 32  \w   -132.00 -85.00   0.50    0.05    --  -79.50 -26.00  42.89   94
 33  \w   -130.00 -83.00   0.50    0.05    --  -78.00 -26.00  90.16   94
 34  \w   -132.00 -86.00   0.50    0.05    --  -79.50 -27.00 124.79   92
 35  \w   -118.00 -67.00   0.50    0.05    --  -66.00 -24.00 173.94  102
 36  \w   -132.00 -85.00   0.50    0.05    --  -79.50 -26.00 163.58   94
 37  \w   -106.00 -52.00   0.50    0.05    --  -54.00 -23.00 101.32  108
 38  \w   -118.00 -67.00   0.50    0.05    --  -66.00 -24.00  57.87  102
 39  \w   -126.00 -79.00   0.50    0.05    --  -74.00 -26.00 -67.39   94
 40  \w   -132.00 -85.00   0.50    0.05    --  -79.50 -26.00 -80.34   94
 41  \w   -126.00 -68.00   0.50    0.05    --  -74.00 -22.00-109.67  116
 42  \w   -126.00 -79.00   0.50    0.05    --  -74.00 -26.00-135.10   94
;
_diffrn_measurement_device 'four-circle diffractometer'
_diffrn_measurement_device_type 'Rigaku XtaLAB Synergy-R'
_diffrn_measurement_method '\w scans'
_diffrn_orient_matrix_type
;
 CrysAlisPro convention (1999,Acta A55,543-557)
;
_diffrn_orient_matrix_UB_11 0.1234048000
_diffrn_orient_matrix_UB_12 -0.0339939000
_diffrn_orient_matrix_UB_13 0.0163358000
_diffrn_orient_matrix_UB_21 0.0362937000
_diffrn_orient_matrix_UB_22 0.0750209000
_diffrn_orient_matrix_UB_23 -0.0727003000
_diffrn_orient_matrix_UB_31 0.0018266000
_diffrn_orient_matrix_UB_32 0.0654031000
_diffrn_orient_matrix_UB_33 0.0706139000
_diffrn_radiation_monochromator 'multi-layer mirror'
_diffrn_radiation_probe x-ray
_diffrn_radiation_type CuK\a
_diffrn_radiation_wavelength 1.54184
_diffrn_radiation_xray_symbol K-L~2,3~
_diffrn_reflns_av_R_equivalents 0.0448
_diffrn_reflns_av_unetI/netI 0.0312
_diffrn_reflns_Laue_measured_fraction_full 0.994
_diffrn_reflns_Laue_measured_fraction_max 0.949
_diffrn_reflns_limit_h_max 14
_diffrn_reflns_limit_h_min -14
_diffrn_reflns_limit_k_max 18
_diffrn_reflns_limit_k_min -17
_diffrn_reflns_limit_l_max 18
_diffrn_reflns_limit_l_min -17
_diffrn_reflns_number 52279
_diffrn_reflns_point_group_measured_fraction_full 0.994
_diffrn_reflns_point_group_measured_fraction_max 0.949
_diffrn_reflns_theta_full 67.684
_diffrn_reflns_theta_max 75.176
_diffrn_reflns_theta_min 2.945
_diffrn_source 'rotating-anode X-ray tube'
_diffrn_source_type 'PhotonJet-R X-ray Source'
_exptl_absorpt_coefficient_mu 15.523
_exptl_absorpt_correction_T_max 0.627
_exptl_absorpt_correction_T_min 0.450
_exptl_absorpt_correction_type gaussian
_exptl_absorpt_process_details
;
 CrysAlisPro 1.171.43.128a (Rigaku Oxford Diffraction, 2024) Numerical 
 absorption correction based on gaussian integration over a multifaceted 
 crystal model Empirical absorption correction using spherical harmonics, 
 implemented in SCALE3 ABSPACK scaling algorithm.
;
_exptl_crystal_colour 'clear colourless'
_exptl_crystal_density_diffrn 1.855
_exptl_crystal_description block
_exptl_crystal_F_000 1434
_exptl_crystal_preparation
;
 Crystals were grown at RT from saturated solution in benzene. For data 
 collection the crystal was immersed in a film of perfluoropolyether oil, 
 mounted on a polyimide loop and transferred to stream of cold nitrogen 
 (Oxford Cryostream 800).
;
_exptl_crystal_size_max 0.090
_exptl_crystal_size_mid 0.070
_exptl_crystal_size_min 0.030
_refine_diff_density_max 1.324
_refine_diff_density_min -1.753
_refine_diff_density_rms 0.130
_refine_ls_extinction_method none
_refine_ls_goodness_of_fit_ref 0.950
_refine_ls_hydrogen_treatment constr
_refine_ls_matrix_type full
_refine_ls_number_parameters 671
_refine_ls_number_reflns 10472
_refine_ls_number_restraints 108
_refine_ls_restrained_S_all 0.946
_refine_ls_R_factor_all 0.0328
_refine_ls_R_factor_gt 0.0295
_refine_ls_shift/su_max 0.002
_refine_ls_shift/su_mean 0.000
_refine_ls_structure_factor_coef Fsqd
_refine_ls_weighting_details
;
 w=1/[\s^2^(Fo^2^)+(0.0414P)^2^+9.5165P] where P=(Fo^2^+2Fc^2^)/3
;
_refine_ls_weighting_scheme calc
_refine_ls_wR_factor_gt 0.0735
_refine_ls_wR_factor_ref 0.0755
_reflns_Friedel_coverage 0.000
_reflns_number_gt 9604
_reflns_number_total 10472
_reflns_threshold_expression 'I > 2\s(I)'
_cod_data_source_file d5sc01395j2.cif
_cod_data_source_block 6-Au
_cod_depositor_comments 'Adding full bibliography for 1574505--1574520.cif.'
_cod_database_code 1574514
_shelx_shelxl_version_number 2018/3
_shelx_space_group_comment
;
 The symmetry employed for this shelxl refinement is uniquely defined by the 
 following loop, which should always be used as a source of symmetry 
 information in preference to the above space-group names. They are only 
 intended as comments.
;
_shelx_estimated_absorpt_t_min 0.336
_shelx_estimated_absorpt_t_max 0.653

loop_
_space_group_symop_operation_xyz
'x, y, z'
'-x, -y, -z'

loop_
_atom_site_label
_atom_site_type_symbol
_atom_site_fract_x
_atom_site_fract_y
_atom_site_fract_z
_atom_site_U_iso_or_equiv
_atom_site_adp_type
_atom_site_occupancy
_atom_site_site_symmetry_order
_atom_site_calc_flag
_atom_site_refinement_flags_posn
_atom_site_refinement_flags_adp
_atom_site_refinement_flags_occupancy
_atom_site_disorder_assembly
_atom_site_disorder_group
Au1_1 Au 0.24066(2) 0.57582(2) 0.71390(2) 0.02087(6) Uani 0.9598(4) 1 d . . P A 1
Au2_1 Au 0.24460(2) 0.77396(2) 0.58991(2) 0.02179(6) Uani 0.9598(4) 1 d . . P A 1
Au3_1 Au 0.43070(2) 0.70452(2) 0.73816(2) 0.02131(6) Uani 0.9598(4) 1 d . . P A 1
N1_2 N 0.4323(3) 0.8327(3) 0.6777(3) 0.0233(8) Uani 0.9598(4) 1 d . . P A 1
N2_2 N 0.3484(3) 0.8645(3) 0.6186(3) 0.0238(8) Uani 0.9598(4) 1 d . . P A 1
C3_2 C 0.3395(4) 0.9480(3) 0.5797(3) 0.0232(9) Uani 0.9598(4) 1 d . . P A 1
H3_2 H 0.279042 0.966850 0.541377 0.028 Uiso 0.9598(4) 1 calc R U P A 1
C4_2 C 0.4151(4) 1.0138(3) 0.5908(3) 0.0231(10) Uani 0.9598(4) 1 d . . P A 1
C5_2 C 0.5076(4) 0.9854(3) 0.6452(3) 0.0230(9) Uani 0.9598(4) 1 d . . P A 1
B6_2 B 0.5142(5) 0.8885(4) 0.6948(4) 0.0238(11) Uani 0.9598(4) 1 d . . P A 1
C7_2 C 0.4005(4) 1.1024(3) 0.5446(3) 0.0250(10) Uani 0.9598(4) 1 d . . P A 1
H7_2 H 0.337237 1.120665 0.509193 0.030 Uiso 0.9598(4) 1 calc R U P A 1
C8_2 C 0.4780(4) 1.1625(3) 0.5507(3) 0.0249(10) Uani 0.9598(4) 1 d . . P A 1
H8_2 H 0.468388 1.222435 0.519281 0.030 Uiso 0.9598(4) 1 calc R U P A 1
C9_2 C 0.5717(4) 1.1354(3) 0.6034(3) 0.0267(10) Uani 0.9598(4) 1 d . . P A 1
H9_2 H 0.625830 1.176898 0.606469 0.032 Uiso 0.9598(4) 1 calc R U P A 1
C10_2 C 0.5853(4) 1.0495(3) 0.6505(3) 0.0245(10) Uani 0.9598(4) 1 d . . P A 1
H10_2 H 0.647834 1.032837 0.687040 0.029 Uiso 0.9598(4) 1 calc R U P A 1
N1_3 N 0.3592(3) 0.5223(3) 0.7998(3) 0.0233(8) Uani 0.9598(4) 1 d . . P A 1
N2_3 N 0.4452(3) 0.5769(3) 0.8041(3) 0.0247(8) Uani 0.9598(4) 1 d . . P A 1
C3_3 C 0.5327(4) 0.5477(3) 0.8501(3) 0.0253(10) Uani 0.9598(4) 1 d . . P A 1
H3_3 H 0.589695 0.587448 0.849302 0.030 Uiso 0.9598(4) 1 calc R U P A 1
C4_3 C 0.5493(4) 0.4598(3) 0.9022(3) 0.0243(10) Uani 0.9598(4) 1 d . . P A 1
C5_3 C 0.4626(4) 0.4020(3) 0.9067(3) 0.0233(9) Uani 0.9598(4) 1 d . . P A 1
B6_3 B 0.3618(5) 0.4343(4) 0.8490(3) 0.0233(11) Uani 0.9598(4) 1 d . . P A 1
C7_3 C 0.6479(4) 0.4333(4) 0.9486(3) 0.0292(11) Uani 0.9598(4) 1 d . . P A 1
H7_3 H 0.705803 0.472593 0.943609 0.035 Uiso 0.9598(4) 1 calc R U P A 1
C8_3 C 0.6603(4) 0.3510(4) 1.0010(3) 0.0306(11) Uani 0.9598(4) 1 d . . P A 1
H8_3 H 0.727133 0.332777 1.032045 0.037 Uiso 0.9598(4) 1 calc R U P A 1
C9_3 C 0.5738(4) 0.2929(4) 1.0090(3) 0.0292(11) Uani 0.9598(4) 1 d . . P A 1
H9_3 H 0.581791 0.236272 1.046665 0.035 Uiso 0.9598(4) 1 calc R U P A 1
C10_3 C 0.4780(4) 0.3182(3) 0.9622(3) 0.0262(10) Uani 0.9598(4) 1 d . . P A 1
H10_3 H 0.420934 0.278027 0.967536 0.031 Uiso 0.9598(4) 1 calc R U P A 1
N1_4 N 0.1342(3) 0.6915(3) 0.5601(3) 0.0251(8) Uani 0.9598(4) 1 d . . P A 1
N2_4 N 0.1187(3) 0.6189(3) 0.6257(3) 0.0237(8) Uani 0.9598(4) 1 d . . P A 1
C3_4 C 0.0335(4) 0.5714(3) 0.6264(3) 0.0247(10) Uani 0.9598(4) 1 d . . P A 1
H3_4 H 0.026412 0.522853 0.673346 0.030 Uiso 0.9598(4) 1 calc R U P A 1
C4_4 C -0.0499(4) 0.5880(3) 0.5604(3) 0.0239(10) Uani 0.9598(4) 1 d . . P A 1
C5_4 C -0.0351(4) 0.6549(3) 0.4865(3) 0.0242(10) Uani 0.9598(4) 1 d . . P A 1
B6_4 B 0.0643(4) 0.7115(4) 0.4855(4) 0.0249(11) Uani 0.9598(4) 1 d . . P A 1
C7_4 C -0.1421(4) 0.5368(3) 0.5679(3) 0.0273(10) Uani 0.9598(4) 1 d . . P A 1
H7_4 H -0.151507 0.492399 0.618240 0.033 Uiso 0.9598(4) 1 calc R U P A 1
C8_4 C -0.2183(4) 0.5509(4) 0.5025(4) 0.0303(11) Uani 0.9598(4) 1 d . . P A 1
H8_4 H -0.280758 0.516253 0.507614 0.036 Uiso 0.9598(4) 1 calc R U P A 1
C9_4 C -0.2050(4) 0.6159(4) 0.4284(3) 0.0295(11) Uani 0.9598(4) 1 d . . P A 1
H9_4 H -0.258103 0.624707 0.383033 0.035 Uiso 0.9598(4) 1 calc R U P A 1
C10_4 C -0.1150(4) 0.6678(3) 0.4202(3) 0.0268(10) Uani 0.9598(4) 1 d . . P A 1
H10_4 H -0.107210 0.712224 0.369589 0.032 Uiso 0.9598(4) 1 calc R U P A 1
C1_5 C 0.0883(4) 0.7913(3) 0.4080(3) 0.0260(10) Uani 0.9598(4) 1 d . . P A 1
C2_5 C 0.1677(4) 0.7766(3) 0.3386(3) 0.0287(11) Uani 0.9598(4) 1 d . . P A 1
C3_5 C 0.1821(5) 0.8461(4) 0.2669(3) 0.0323(12) Uani 0.9598(4) 1 d . . P A 1
C4_5 C 0.1157(4) 0.9272(4) 0.2661(4) 0.0335(12) Uani 0.9598(4) 1 d . . P A 1
H4_5 H 0.125659 0.974308 0.218314 0.040 Uiso 0.9598(4) 1 calc R U P A 1
C5_5 C 0.0340(5) 0.9437(4) 0.3325(4) 0.0331(12) Uani 0.9598(4) 1 d . . P A 1
C6_5 C 0.0204(4) 0.8745(4) 0.4038(4) 0.0311(11) Uani 0.9598(4) 1 d . . P A 1
C7_5 C 0.2372(5) 0.6860(4) 0.3384(4) 0.0335(12) Uani 0.9598(4) 1 d . . P A 1
H7A_5 H 0.314898 0.696319 0.321611 0.050 Uiso 0.9598(4) 1 calc R U P A 1
H7B_5 H 0.208157 0.651470 0.295330 0.050 Uiso 0.9598(4) 1 calc R U P A 1
H7C_5 H 0.233692 0.651239 0.397976 0.050 Uiso 0.9598(4) 1 calc R U P A 1
C8_5 C 0.2657(5) 0.8323(4) 0.1913(4) 0.0405(13) Uani 0.9598(4) 1 d . . P A 1
H8A_5 H 0.262687 0.887788 0.148112 0.061 Uiso 0.9598(4) 1 calc R U P A 1
H8B_5 H 0.247993 0.780935 0.161895 0.061 Uiso 0.9598(4) 1 calc R U P A 1
H8C_5 H 0.340901 0.819195 0.214598 0.061 Uiso 0.9598(4) 1 calc R U P A 1
C9_5 C -0.0395(5) 1.0338(4) 0.3246(4) 0.0430(14) Uani 0.9598(4) 1 d . . P A 1
H9A_5 H -0.030312 1.064964 0.376399 0.065 Uiso 0.9598(4) 1 calc R U P A 1
H9B_5 H -0.117762 1.022227 0.322055 0.065 Uiso 0.9598(4) 1 calc R U P A 1
H9C_5 H -0.017789 1.072317 0.270095 0.065 Uiso 0.9598(4) 1 calc R U P A 1
C10_5 C -0.0707(5) 0.8887(4) 0.4730(4) 0.0352(12) Uani 0.9598(4) 1 d . . P A 1
H10A_5 H -0.073335 0.950929 0.488502 0.053 Uiso 0.9598(4) 1 calc R U P A 1
H10B_5 H -0.055915 0.844755 0.526378 0.053 Uiso 0.9598(4) 1 calc R U P A 1
H10C_5 H -0.142484 0.879803 0.449570 0.053 Uiso 0.9598(4) 1 calc R U P A 1
C1_6 C 0.2622(4) 0.3740(3) 0.8395(3) 0.0215(9) Uani 0.9598(4) 1 d . . P A 1
C2_6 C 0.2863(4) 0.2915(3) 0.8006(3) 0.0230(9) Uani 0.9598(4) 1 d . . P A 1
C3_6 C 0.2007(4) 0.2359(3) 0.7935(3) 0.0264(10) Uani 0.9598(4) 1 d . . P A 1
C4_6 C 0.0934(4) 0.2637(4) 0.8224(3) 0.0295(11) Uani 0.9598(4) 1 d . . P A 1
H4_6 H 0.035464 0.226421 0.816435 0.035 Uiso 0.9598(4) 1 calc R U P A 1
C5_6 C 0.0670(4) 0.3444(3) 0.8602(3) 0.0269(10) Uani 0.9598(4) 1 d . . P A 1
C6_6 C 0.1535(4) 0.3979(3) 0.8703(3) 0.0237(10) Uani 0.9598(4) 1 d . . P A 1
C7_6 C 0.4013(4) 0.2629(4) 0.7649(3) 0.0294(11) Uani 0.9598(4) 1 d . . P A 1
H7A_6 H 0.396976 0.249409 0.703642 0.044 Uiso 0.9598(4) 1 calc R U P A 1
H7B_6 H 0.433183 0.208258 0.802209 0.044 Uiso 0.9598(4) 1 calc R U P A 1
H7C_6 H 0.448876 0.312423 0.765427 0.044 Uiso 0.9598(4) 1 calc R U P A 1
C8_6 C 0.2243(5) 0.1473(4) 0.7547(4) 0.0331(12) Uani 0.9598(4) 1 d . . P A 1
H8A_6 H 0.156392 0.115678 0.759500 0.050 Uiso 0.9598(4) 1 calc R U P A 1
H8B_6 H 0.283558 0.108658 0.787590 0.050 Uiso 0.9598(4) 1 calc R U P A 1
H8C_6 H 0.248209 0.159797 0.691908 0.050 Uiso 0.9598(4) 1 calc R U P A 1
C9_6 C -0.0516(5) 0.3722(4) 0.8882(4) 0.0407(14) Uani 0.9598(4) 1 d . . P A 1
H9A_6 H -0.054702 0.383697 0.950572 0.061 Uiso 0.9598(4) 1 calc R U P A 1
H9B_6 H -0.097949 0.323207 0.882024 0.061 Uiso 0.9598(4) 1 calc R U P A 1
H9C_6 H -0.079573 0.427940 0.850470 0.061 Uiso 0.9598(4) 1 calc R U P A 1
C10_6 C 0.1255(4) 0.4825(4) 0.9167(3) 0.0292(11) Uani 0.9598(4) 1 d . . P A 1
H10A_6 H 0.095880 0.464678 0.977206 0.044 Uiso 0.9598(4) 1 calc R U P A 1
H10B_6 H 0.069436 0.524203 0.883244 0.044 Uiso 0.9598(4) 1 calc R U P A 1
H10C_6 H 0.193205 0.513029 0.919523 0.044 Uiso 0.9598(4) 1 calc R U P A 1
C1_7 C 0.6057(4) 0.8464(3) 0.7653(3) 0.0214(9) Uani 0.9598(4) 1 d . . P A 1
C2_7 C 0.6038(4) 0.8822(3) 0.8466(3) 0.0250(10) Uani 0.9598(4) 1 d . . P A 1
C3_7 C 0.6813(4) 0.8458(4) 0.9112(3) 0.0288(11) Uani 0.9598(4) 1 d . . P A 1
C4_7 C 0.7554(5) 0.7710(4) 0.8954(4) 0.0345(12) Uani 0.9598(4) 1 d . . P A 1
H4_7 H 0.804989 0.744077 0.940466 0.041 Uiso 0.9598(4) 1 calc R U P A 1
C5_7 C 0.7591(4) 0.7345(4) 0.8154(4) 0.0320(11) Uani 0.9598(4) 1 d . . P A 1
C6_7 C 0.6847(4) 0.7748(3) 0.7489(3) 0.0264(10) Uani 0.9598(4) 1 d . . P A 1
C7_7 C 0.5175(4) 0.9586(4) 0.8692(3) 0.0304(11) Uani 0.9598(4) 1 d . . P A 1
H7A_7 H 0.481720 0.940745 0.927493 0.046 Uiso 0.9598(4) 1 calc R U P A 1
H7B_7 H 0.460980 0.970176 0.823690 0.046 Uiso 0.9598(4) 1 calc R U P A 1
H7C_7 H 0.554213 1.014099 0.870896 0.046 Uiso 0.9598(4) 1 calc R U P A 1
C8_7 C 0.6853(5) 0.8856(4) 0.9970(3) 0.0362(12) Uani 0.9598(4) 1 d . . P A 1
H8A_7 H 0.741630 0.849139 1.034730 0.054 Uiso 0.9598(4) 1 calc R U P A 1
H8B_7 H 0.612007 0.885205 1.028228 0.054 Uiso 0.9598(4) 1 calc R U P A 1
H8C_7 H 0.704772 0.948583 0.984100 0.054 Uiso 0.9598(4) 1 calc R U P A 1
C9_7 C 0.8420(5) 0.6538(4) 0.8011(4) 0.0445(15) Uani 0.9598(4) 1 d . . P A 1
H9A_7 H 0.804818 0.608896 0.774574 0.067 Uiso 0.9598(4) 1 calc R U P A 1
H9B_7 H 0.871857 0.625787 0.858388 0.067 Uiso 0.9598(4) 1 calc R U P A 1
H9C_7 H 0.903307 0.674329 0.760922 0.067 Uiso 0.9598(4) 1 calc R U P A 1
C10_7 C 0.6963(5) 0.7374(4) 0.6598(3) 0.0318(11) Uani 0.9598(4) 1 d . . P A 1
H10A_7 H 0.684879 0.672422 0.668922 0.048 Uiso 0.9598(4) 1 calc R U P A 1
H10B_7 H 0.771169 0.745067 0.633328 0.048 Uiso 0.9598(4) 1 calc R U P A 1
H10C_7 H 0.640272 0.770697 0.619655 0.048 Uiso 0.9598(4) 1 calc R U P A 1
Au1_8 Au 0.3148(3) 0.7357(3) 0.5508(2) 0.02179(6) Uani 0.0402(4) 1 d G . P A 2
Au2_8 Au 0.4821(4) 0.6812(3) 0.7175(3) 0.02131(6) Uani 0.0402(4) 1 d G . P A 2
Au3_8 Au 0.2720(4) 0.5663(3) 0.6976(3) 0.02087(6) Uani 0.0402(4) 1 d G . P A 2
N11_8 N 0.3795(6) 0.5181(4) 0.7939(4) 0.029 Uiso 0.0402(4) 1 d G U P A 2
N12_8 N 0.4680(5) 0.5667(4) 0.8027(3) 0.029 Uiso 0.0402(4) 1 d G U P A 2
C13_8 C 0.5539(7) 0.5328(5) 0.8494(5) 0.029 Uiso 0.0402(4) 1 d G U P A 2
H13_8 H 0.614269 0.568827 0.850685 0.035 Uiso 0.0402(4) 1 calc R U P A 2
C14_8 C 0.5610(8) 0.4435(5) 0.8990(6) 0.029 Uiso 0.0402(4) 1 d G U P A 2
C15_8 C 0.4697(9) 0.3911(5) 0.9009(6) 0.029 Uiso 0.0402(4) 1 d G U P A 2
B16_8 B 0.3723(8) 0.4299(4) 0.8413(5) 0.029 Uiso 0.0402(4) 1 d G U P A 2
C17_8 C 0.6552(10) 0.4142(7) 0.9513(7) 0.029 Uiso 0.0402(4) 1 d G U P A 2
H17_8 H 0.715790 0.450476 0.949857 0.035 Uiso 0.0402(4) 1 calc R U P A 2
C18_8 C 0.6560(11) 0.3287(7) 1.0060(9) 0.029 Uiso 0.0402(4) 1 d G U P A 2
H18_8 H 0.718247 0.307160 1.041704 0.035 Uiso 0.0402(4) 1 calc R U P A 2
C19_8 C 0.5674(12) 0.2766(7) 1.0081(9) 0.029 Uiso 0.0402(4) 1 d G U P A 2
H19_8 H 0.569347 0.219953 1.045729 0.035 Uiso 0.0402(4) 1 calc R U P A 2
C110_8 C 0.4753(11) 0.3054(6) 0.9560(8) 0.029 Uiso 0.0402(4) 1 d G U P A 2
H110_8 H 0.415985 0.267841 0.957209 0.035 Uiso 0.0402(4) 1 calc R U P A 2
N21_8 N 0.1659(3) 0.6859(4) 0.5526(4) 0.029 Uiso 0.0402(4) 1 d G U P A 2
N22_8 N 0.1409(3) 0.6256(4) 0.6271(4) 0.029 Uiso 0.0402(4) 1 d G U P A 2
C23_8 C 0.0514(4) 0.5840(6) 0.6337(6) 0.029 Uiso 0.0402(4) 1 d G U P A 2
H23_8 H 0.037969 0.544174 0.686714 0.035 Uiso 0.0402(4) 1 calc R U P A 2
C24_8 C -0.0288(5) 0.5946(7) 0.5654(7) 0.029 Uiso 0.0402(4) 1 d G U P A 2
C25_8 C -0.0049(5) 0.6495(7) 0.4840(6) 0.029 Uiso 0.0402(4) 1 d G U P A 2
B26_8 B 0.0991(5) 0.7015(5) 0.4787(5) 0.029 Uiso 0.0402(4) 1 d G U P A 2
C27_8 C -0.1281(6) 0.5495(9) 0.5793(8) 0.029 Uiso 0.0402(4) 1 d G U P A 2
H27_8 H -0.144067 0.515201 0.635177 0.035 Uiso 0.0402(4) 1 calc R U P A 2
C28_8 C -0.2005(7) 0.5562(10) 0.5112(9) 0.029 Uiso 0.0402(4) 1 d G U P A 2
H28_8 H -0.266615 0.525972 0.519770 0.035 Uiso 0.0402(4) 1 calc R U P A 2
C29_8 C -0.1769(8) 0.6079(10) 0.4280(9) 0.029 Uiso 0.0402(4) 1 d G U P A 2
H29_8 H -0.226375 0.610568 0.380643 0.035 Uiso 0.0402(4) 1 calc R U P A 2
C210_8 C -0.0829(7) 0.6544(8) 0.4151(7) 0.029 Uiso 0.0402(4) 1 d G U P A 2
H210_8 H -0.069768 0.690311 0.359486 0.035 Uiso 0.0402(4) 1 calc R U P A 2
N31_8 N 0.4971(4) 0.7908(3) 0.6261(3) 0.029 Uiso 0.0402(4) 1 d G U P A 2
N32_8 N 0.4505(4) 0.8047(3) 0.5435(3) 0.029 Uiso 0.0402(4) 1 d G U P A 2
C33_8 C 0.4890(6) 0.8604(5) 0.4777(4) 0.029 Uiso 0.0402(4) 1 d G U P A 2
H33_8 H 0.455212 0.866236 0.421638 0.035 Uiso 0.0402(4) 1 calc R U P A 2
C34_8 C 0.5800(7) 0.9133(6) 0.4864(5) 0.029 Uiso 0.0402(4) 1 d G U P A 2
C35_8 C 0.6255(7) 0.9101(6) 0.5713(6) 0.029 Uiso 0.0402(4) 1 d G U P A 2
B36_8 B 0.5824(6) 0.8427(4) 0.6472(5) 0.029 Uiso 0.0402(4) 1 d G U P A 2
C37_8 C 0.6202(9) 0.9699(7) 0.4110(6) 0.029 Uiso 0.0402(4) 1 d G U P A 2
H37_8 H 0.589408 0.971130 0.354263 0.035 Uiso 0.0402(4) 1 calc R U P A 2
C38_8 C 0.7049(10) 1.0232(9) 0.4216(8) 0.029 Uiso 0.0402(4) 1 d G U P A 2
H38_8 H 0.732746 1.061228 0.371725 0.035 Uiso 0.0402(4) 1 calc R U P A 2
C39_8 C 0.7500(10) 1.0216(8) 0.5051(9) 0.029 Uiso 0.0402(4) 1 d G U P A 2
H39_8 H 0.807175 1.059355 0.511406 0.035 Uiso 0.0402(4) 1 calc R U P A 2
C310_8 C 0.7120(9) 0.9649(7) 0.5800(8) 0.029 Uiso 0.0402(4) 1 d G U P A 2
H310_8 H 0.744461 0.963617 0.636006 0.035 Uiso 0.0402(4) 1 calc R U P A 2
C41_8 C 0.6484(7) 0.8246(5) 0.7366(6) 0.029 Uiso 0.0402(4) 1 d G U P A 2
C42_8 C 0.6328(9) 0.8793(6) 0.8070(6) 0.029 Uiso 0.0402(4) 1 d G U P A 2
C43_8 C 0.6956(11) 0.8581(7) 0.8850(7) 0.029 Uiso 0.0402(4) 1 d G U P A 2
C44_8 C 0.7728(10) 0.7824(8) 0.8912(7) 0.029 Uiso 0.0402(4) 1 d G U P A 2
H44_8 H 0.814449 0.767049 0.943541 0.035 Uiso 0.0402(4) 1 calc R U P A 2
C45_8 C 0.7917(7) 0.7274(8) 0.8226(7) 0.029 Uiso 0.0402(4) 1 d G U P A 2
C46_8 C 0.7299(6) 0.7490(7) 0.7441(6) 0.029 Uiso 0.0402(4) 1 d G U P A 2
C47_8 C 0.5489(11) 0.9651(5) 0.8003(7) 0.029 Uiso 0.0402(4) 1 d G U P A 2
H47A_8 H 0.549607 0.993900 0.854821 0.044 Uiso 0.0402(4) 1 calc R U P A 2
H47B_8 H 0.569807 1.008106 0.748886 0.044 Uiso 0.0402(4) 1 calc R U P A 2
H47C_8 H 0.473890 0.948003 0.793089 0.044 Uiso 0.0402(4) 1 calc R U P A 2
C48_8 C 0.6789(13) 0.9169(8) 0.9602(8) 0.029 Uiso 0.0402(4) 1 d G U P A 2
H48A_8 H 0.621207 0.967398 0.944687 0.044 Uiso 0.0402(4) 1 calc R U P A 2
H48B_8 H 0.655501 0.879811 1.015053 0.044 Uiso 0.0402(4) 1 calc R U P A 2
H48C_8 H 0.749176 0.941449 0.969376 0.044 Uiso 0.0402(4) 1 calc R U P A 2
C49_8 C 0.8841(7) 0.6474(9) 0.8304(9) 0.029 Uiso 0.0402(4) 1 d G U P A 2
H49A_8 H 0.886296 0.616174 0.777190 0.044 Uiso 0.0402(4) 1 calc R U P A 2
H49B_8 H 0.956359 0.670603 0.835592 0.044 Uiso 0.0402(4) 1 calc R U P A 2
H49C_8 H 0.868639 0.604352 0.883345 0.044 Uiso 0.0402(4) 1 calc R U P A 2
C410_8 C 0.7548(3) 0.6937(7) 0.6670(6) 0.029 Uiso 0.0402(4) 1 d G U P A 2
H41A_8 H 0.813208 0.644004 0.683260 0.044 Uiso 0.0402(4) 1 calc R U P A 2
H41B_8 H 0.686961 0.668187 0.653283 0.044 Uiso 0.0402(4) 1 calc R U P A 2
H41C_8 H 0.780464 0.733332 0.614603 0.044 Uiso 0.0402(4) 1 calc R U P A 2
C51_8 C 0.1161(6) 0.7728(6) 0.3920(5) 0.029 Uiso 0.0402(4) 1 d G U P A 2
C52_8 C 0.0562(7) 0.8625(6) 0.3873(6) 0.029 Uiso 0.0402(4) 1 d G U P A 2
C53_8 C 0.0707(9) 0.9257(7) 0.3112(7) 0.029 Uiso 0.0402(4) 1 d G U P A 2
C54_8 C 0.1431(10) 0.9043(8) 0.2427(6) 0.029 Uiso 0.0402(4) 1 d G U P A 2
H54_8 H 0.152031 0.948306 0.191938 0.035 Uiso 0.0402(4) 1 calc R U P A 2
C55_8 C 0.2043(10) 0.8181(8) 0.2465(4) 0.029 Uiso 0.0402(4) 1 d G U P A 2
C56_8 C 0.1867(8) 0.7532(7) 0.3211(4) 0.029 Uiso 0.0402(4) 1 d G U P A 2
C57_8 C -0.0219(6) 0.8906(6) 0.4631(8) 0.029 Uiso 0.0402(4) 1 d G U P A 2
H57A_8 H -0.023228 0.839478 0.511097 0.044 Uiso 0.0402(4) 1 calc R U P A 2
H57B_8 H 0.004566 0.942975 0.485737 0.044 Uiso 0.0402(4) 1 calc R U P A 2
H57C_8 H -0.097362 0.907437 0.441134 0.044 Uiso 0.0402(4) 1 calc R U P A 2
C58_8 C 0.0030(10) 1.0212(7) 0.3038(9) 0.029 Uiso 0.0402(4) 1 d G U P A 2
H58A_8 H -0.044658 1.025923 0.357678 0.044 Uiso 0.0402(4) 1 calc R U P A 2
H58B_8 H 0.054501 1.068647 0.297308 0.044 Uiso 0.0402(4) 1 calc R U P A 2
H58C_8 H -0.043722 1.029209 0.251650 0.044 Uiso 0.0402(4) 1 calc R U P A 2
C59_8 C 0.2888(11) 0.7966(10) 0.1717(3) 0.029 Uiso 0.0402(4) 1 d G U P A 2
H59A_8 H 0.323628 0.733853 0.185150 0.044 Uiso 0.0402(4) 1 calc R U P A 2
H59B_8 H 0.250578 0.802935 0.115335 0.044 Uiso 0.0402(4) 1 calc R U P A 2
H59C_8 H 0.346424 0.839043 0.166684 0.044 Uiso 0.0402(4) 1 calc R U P A 2
C510_8 C 0.2497(9) 0.6558(7) 0.3213(3) 0.029 Uiso 0.0402(4) 1 d G U P A 2
H51A_8 H 0.295969 0.653526 0.266366 0.044 Uiso 0.0402(4) 1 calc R U P A 2
H51B_8 H 0.297290 0.641933 0.372846 0.044 Uiso 0.0402(4) 1 calc R U P A 2
H51C_8 H 0.195280 0.610716 0.324682 0.044 Uiso 0.0402(4) 1 calc R U P A 2
C61_8 C 0.2793(9) 0.3650(5) 0.8303(6) 0.029 Uiso 0.0402(4) 1 d G U P A 2
C62_8 C 0.3048(11) 0.2812(4) 0.7952(8) 0.029 Uiso 0.0402(4) 1 d G U P A 2
C63_8 C 0.2200(12) 0.2259(5) 0.7866(9) 0.029 Uiso 0.0402(4) 1 d G U P A 2
C64_8 C 0.1089(12) 0.2546(7) 0.8066(9) 0.029 Uiso 0.0402(4) 1 d G U P A 2
H64_8 H 0.051321 0.218720 0.796245 0.035 Uiso 0.0402(4) 1 calc R U P A 2
C65_8 C 0.0826(10) 0.3375(8) 0.8425(8) 0.029 Uiso 0.0402(4) 1 d G U P A 2
C66_8 C 0.1687(9) 0.3918(7) 0.8556(6) 0.029 Uiso 0.0402(4) 1 d G U P A 2
C67_8 C 0.4239(11) 0.2506(3) 0.7624(9) 0.029 Uiso 0.0402(4) 1 d G U P A 2
H67A_8 H 0.474166 0.295603 0.772580 0.044 Uiso 0.0402(4) 1 calc R U P A 2
H67B_8 H 0.449314 0.191115 0.795056 0.044 Uiso 0.0402(4) 1 calc R U P A 2
H67C_8 H 0.424273 0.245493 0.698525 0.044 Uiso 0.0402(4) 1 calc R U P A 2
C68_8 C 0.2473(14) 0.1337(4) 0.7501(11) 0.029 Uiso 0.0402(4) 1 d G U P A 2
H68A_8 H 0.328122 0.122673 0.739148 0.044 Uiso 0.0402(4) 1 calc R U P A 2
H68B_8 H 0.221950 0.084657 0.793790 0.044 Uiso 0.0402(4) 1 calc R U P A 2
H68C_8 H 0.209176 0.135307 0.694247 0.044 Uiso 0.0402(4) 1 calc R U P A 2
C69_8 C -0.0399(10) 0.3667(10) 0.8668(8) 0.029 Uiso 0.0402(4) 1 d G U P A 2
H69A_8 H -0.045246 0.425170 0.890782 0.044 Uiso 0.0402(4) 1 calc R U P A 2
H69B_8 H -0.084164 0.373326 0.813405 0.044 Uiso 0.0402(4) 1 calc R U P A 2
H69C_8 H -0.068614 0.320233 0.911746 0.044 Uiso 0.0402(4) 1 calc R U P A 2
C610_8 C 0.1366(8) 0.4764(8) 0.9014(5) 0.029 Uiso 0.0402(4) 1 d G U P A 2
H61A_8 H 0.055640 0.483064 0.913492 0.044 Uiso 0.0402(4) 1 calc R U P A 2
H61B_8 H 0.175084 0.470326 0.957606 0.044 Uiso 0.0402(4) 1 calc R U P A 2
H61C_8 H 0.158257 0.530393 0.862529 0.044 Uiso 0.0402(4) 1 calc R U P A 2
C1_9 C 0.483(2) 0.5682(16) 0.5444(19) 0.028(3) Uani 0.5 1 d G U P B -1
H1_9 H 0.467447 0.619222 0.576364 0.033 Uiso 0.5 1 calc R U P B -1
C2_9 C 0.501(2) 0.4808(16) 0.5903(19) 0.025(3) Uani 0.5 1 d G U P B -1
H2_9 H 0.497743 0.472020 0.653619 0.029 Uiso 0.5 1 calc R U P B -1
C3_9 C 0.524(2) 0.4061(16) 0.5436(19) 0.031(3) Uani 0.5 1 d G U P B -1
H3_9 H 0.536246 0.346337 0.574947 0.037 Uiso 0.5 1 calc R U P B -1
C4_9 C 0.529(2) 0.4189(16) 0.4510(19) 0.031(3) Uani 0.5 1 d G U P B -1
H4_9 H 0.544453 0.367856 0.419022 0.037 Uiso 0.5 1 calc R U P B -1
C5_9 C 0.511(2) 0.5063(17) 0.4051(19) 0.030(3) Uani 0.5 1 d G U P B -1
H5_9 H 0.514156 0.515058 0.341766 0.036 Uiso 0.5 1 calc R U P B -1
C6_9 C 0.488(2) 0.5810(16) 0.4518(19) 0.029(3) Uani 0.5 1 d G U P B -1
H6_9 H 0.475654 0.640741 0.420436 0.035 Uiso 0.5 1 calc R U P B -1
C1_10 C -0.2220(3) 1.1410(3) 0.1515(3) 0.0468(14) Uani 1 1 d G . . . .
H1_10 H -0.286743 1.134564 0.189384 0.056 Uiso 1 1 calc R U . . .
C2_10 C -0.1528(4) 1.2079(3) 0.1611(3) 0.0478(15) Uani 1 1 d G . . . .
H2_10 H -0.170171 1.247249 0.205503 0.057 Uiso 1 1 calc R U . . .
C3_10 C -0.0580(3) 1.2173(3) 0.1057(3) 0.064(2) Uani 1 1 d G . . . .
H3_10 H -0.010694 1.263093 0.112230 0.077 Uiso 1 1 calc R U . . .
C4_10 C -0.0325(3) 1.1598(4) 0.0407(3) 0.077(2) Uani 1 1 d G . . . .
H4_10 H 0.032212 1.166254 0.002837 0.093 Uiso 1 1 calc R U . . .
C5_10 C -0.1018(4) 1.0929(4) 0.0311(3) 0.075(2) Uani 1 1 d G . . . .
H5_10 H -0.084358 1.053569 -0.013284 0.090 Uiso 1 1 calc R U . . .
C6_10 C -0.1965(4) 1.0835(3) 0.0865(3) 0.0563(17) Uani 1 1 d G . . . .
H6_10 H -0.243836 1.037723 0.079988 0.068 Uiso 1 1 calc R U . . .

loop_
_atom_site_aniso_label
_atom_site_aniso_U_11
_atom_site_aniso_U_22
_atom_site_aniso_U_33
_atom_site_aniso_U_23
_atom_site_aniso_U_13
_atom_site_aniso_U_12
Au1_1 0.02037(11) 0.02348(11) 0.01945(11) -0.00113(7) -0.00710(7) -0.00444(8)
Au2_1 0.02017(10) 0.02299(10) 0.02320(10) -0.00101(7) -0.00813(7) -0.00569(7)
Au3_1 0.02166(11) 0.02127(10) 0.02176(10) -0.00090(7) -0.00730(8) -0.00489(8)
N1_2 0.023(2) 0.023(2) 0.026(2) -0.0019(16) -0.0086(16) -0.0041(16)
N2_2 0.028(2) 0.024(2) 0.0209(19) -0.0028(16) -0.0094(16) -0.0043(16)
C3_2 0.020(2) 0.025(2) 0.025(2) -0.0003(19) -0.0054(18) -0.0035(19)
C4_2 0.023(2) 0.024(2) 0.024(2) -0.0057(19) -0.0037(18) -0.0050(19)
C5_2 0.020(2) 0.027(2) 0.023(2) -0.0050(19) -0.0039(18) -0.0039(19)
B6_2 0.023(3) 0.028(3) 0.022(3) -0.005(2) -0.005(2) -0.004(2)
C7_2 0.024(2) 0.027(2) 0.025(2) -0.006(2) -0.0046(18) -0.0025(19)
C8_2 0.029(3) 0.022(2) 0.024(2) -0.0003(19) -0.0032(19) -0.0037(19)
C9_2 0.026(2) 0.028(3) 0.027(2) -0.004(2) -0.0038(19) -0.008(2)
C10_2 0.025(2) 0.027(2) 0.023(2) -0.0050(19) -0.0064(18) -0.0055(19)
N1_3 0.023(2) 0.027(2) 0.0220(19) -0.0051(16) -0.0037(15) -0.0101(16)
N2_3 0.025(2) 0.025(2) 0.025(2) -0.0024(16) -0.0064(16) -0.0057(16)
C3_3 0.026(2) 0.026(2) 0.025(2) -0.0031(19) -0.0077(19) -0.0053(19)
C4_3 0.021(2) 0.029(3) 0.024(2) -0.0037(19) -0.0070(18) -0.0024(19)
C5_3 0.024(2) 0.024(2) 0.022(2) -0.0028(19) -0.0051(18) -0.0033(19)
B6_3 0.025(3) 0.026(3) 0.019(2) -0.006(2) -0.001(2) -0.002(2)
C7_3 0.023(2) 0.038(3) 0.029(3) -0.004(2) -0.0061(19) -0.007(2)
C8_3 0.027(3) 0.036(3) 0.028(3) 0.001(2) -0.011(2) -0.003(2)
C9_3 0.034(3) 0.027(3) 0.027(2) 0.000(2) -0.011(2) -0.003(2)
C10_3 0.028(3) 0.025(2) 0.027(2) -0.003(2) -0.0075(19) -0.004(2)
N1_4 0.027(2) 0.027(2) 0.0219(19) -0.0010(16) -0.0102(16) -0.0038(17)
N2_4 0.023(2) 0.025(2) 0.025(2) -0.0032(16) -0.0083(16) -0.0078(16)
C3_4 0.022(2) 0.028(3) 0.024(2) -0.0018(19) -0.0075(18) -0.0045(19)
C4_4 0.023(2) 0.029(3) 0.023(2) -0.0068(19) -0.0052(18) -0.0091(19)
C5_4 0.022(2) 0.025(2) 0.027(2) -0.0043(19) -0.0079(19) -0.0033(19)
B6_4 0.020(3) 0.033(3) 0.024(3) -0.004(2) -0.009(2) -0.007(2)
C7_4 0.027(3) 0.029(3) 0.027(2) -0.001(2) -0.0051(19) -0.008(2)
C8_4 0.024(2) 0.034(3) 0.035(3) -0.006(2) -0.007(2) -0.008(2)
C9_4 0.025(2) 0.031(3) 0.033(3) -0.003(2) -0.013(2) -0.003(2)
C10_4 0.024(2) 0.029(3) 0.028(2) 0.001(2) -0.0112(19) -0.006(2)
C1_5 0.026(2) 0.026(2) 0.027(2) 0.001(2) -0.0101(19) -0.012(2)
C2_5 0.028(3) 0.029(3) 0.031(3) 0.002(2) -0.014(2) -0.009(2)
C3_5 0.033(3) 0.037(3) 0.029(3) 0.003(2) -0.013(2) -0.012(2)
C4_5 0.032(3) 0.034(3) 0.033(3) 0.011(2) -0.015(2) -0.010(2)
C5_5 0.030(3) 0.030(3) 0.040(3) 0.001(2) -0.014(2) -0.007(2)
C6_5 0.029(3) 0.032(3) 0.034(3) -0.003(2) -0.013(2) -0.008(2)
C7_5 0.038(3) 0.033(3) 0.031(3) -0.004(2) -0.003(2) -0.009(2)
C8_5 0.038(3) 0.043(3) 0.040(3) 0.005(3) -0.011(2) -0.014(3)
C9_5 0.042(3) 0.034(3) 0.051(4) 0.008(3) -0.016(3) 0.000(3)
C10_5 0.034(3) 0.030(3) 0.042(3) -0.004(2) -0.011(2) -0.004(2)
C1_6 0.022(2) 0.023(2) 0.019(2) 0.0017(18) -0.0048(17) -0.0051(18)
C2_6 0.027(2) 0.025(2) 0.017(2) 0.0010(18) -0.0071(18) -0.0021(19)
C3_6 0.031(3) 0.028(3) 0.021(2) -0.0018(19) -0.0111(19) -0.005(2)
C4_6 0.030(3) 0.032(3) 0.028(3) -0.002(2) -0.008(2) -0.008(2)
C5_6 0.025(2) 0.031(3) 0.026(2) -0.003(2) -0.0066(19) -0.009(2)
C6_6 0.024(2) 0.029(2) 0.020(2) -0.0037(19) -0.0059(18) -0.0031(19)
C7_6 0.028(3) 0.029(3) 0.032(3) -0.007(2) -0.003(2) -0.003(2)
C8_6 0.037(3) 0.032(3) 0.033(3) -0.009(2) -0.010(2) -0.007(2)
C9_6 0.023(3) 0.049(4) 0.054(4) -0.017(3) -0.004(2) -0.006(2)
C10_6 0.021(2) 0.034(3) 0.034(3) -0.010(2) -0.002(2) -0.003(2)
C1_7 0.019(2) 0.024(2) 0.023(2) -0.0030(18) -0.0073(17) -0.0080(18)
C2_7 0.023(2) 0.029(3) 0.022(2) 0.0012(19) -0.0043(18) -0.006(2)
C3_7 0.029(3) 0.032(3) 0.026(2) 0.002(2) -0.006(2) -0.010(2)
C4_7 0.031(3) 0.040(3) 0.032(3) 0.002(2) -0.011(2) -0.004(2)
C5_7 0.024(3) 0.039(3) 0.032(3) -0.004(2) -0.005(2) 0.000(2)
C6_7 0.024(2) 0.031(3) 0.024(2) -0.001(2) -0.0053(19) -0.004(2)
C7_7 0.031(3) 0.032(3) 0.030(3) -0.008(2) -0.007(2) -0.003(2)
C8_7 0.046(3) 0.038(3) 0.026(3) -0.003(2) -0.012(2) -0.009(3)
C9_7 0.037(3) 0.053(4) 0.040(3) -0.004(3) -0.018(3) 0.015(3)
C10_7 0.032(3) 0.034(3) 0.031(3) -0.007(2) -0.004(2) -0.004(2)
Au1_8 0.02017(10) 0.02299(10) 0.02320(10) -0.00101(7) -0.00813(7) -0.00569(7)
Au2_8 0.02166(11) 0.02127(10) 0.02176(10) -0.00090(7) -0.00730(8) -0.00489(8)
Au3_8 0.02037(11) 0.02348(11) 0.01945(11) -0.00113(7) -0.00710(7) -0.00444(8)
C1_9 0.026(5) 0.027(6) 0.031(4) -0.012(4) 0.000(4) 0.006(4)
C2_9 0.023(5) 0.032(6) 0.020(4) -0.009(4) -0.002(4) 0.000(5)
C3_9 0.032(6) 0.026(6) 0.035(4) -0.007(4) -0.003(4) -0.005(5)
C4_9 0.032(6) 0.030(6) 0.033(4) -0.015(4) -0.004(5) -0.003(5)
C5_9 0.030(6) 0.033(6) 0.030(5) -0.010(4) -0.003(5) -0.003(5)
C6_9 0.026(5) 0.024(6) 0.035(5) -0.003(5) -0.001(4) 0.003(5)
C1_10 0.040(3) 0.052(4) 0.044(3) 0.007(3) -0.009(3) 0.003(3)
C2_10 0.049(4) 0.052(4) 0.041(3) -0.008(3) -0.013(3) 0.014(3)
C3_10 0.053(4) 0.060(4) 0.079(5) 0.013(4) -0.024(4) -0.020(3)
C4_10 0.051(4) 0.118(8) 0.061(5) -0.010(5) 0.009(4) -0.011(5)
C5_10 0.067(5) 0.090(6) 0.075(5) -0.038(5) -0.016(4) 0.008(5)
C6_10 0.056(4) 0.052(4) 0.067(4) -0.017(3) -0.019(3) -0.015(3)

loop_
_atom_type_symbol
_atom_type_description
_atom_type_scat_dispersion_real
_atom_type_scat_dispersion_imag
_atom_type_scat_source
C C 0.0181 0.0091 'International Tables Vol C Tables 4.2.6.8 and 6.1.1.4'
H H 0.0000 0.0000 'International Tables Vol C Tables 4.2.6.8 and 6.1.1.4'
B B 0.0090 0.0039 'International Tables Vol C Tables 4.2.6.8 and 6.1.1.4'
N N 0.0311 0.0180 'International Tables Vol C Tables 4.2.6.8 and 6.1.1.4'
Au Au -4.4197 7.2980 'International Tables Vol C Tables 4.2.6.8 and 6.1.1.4'

loop_
_exptl_crystal_face_index_h
_exptl_crystal_face_index_k
_exptl_crystal_face_index_l
_exptl_crystal_face_perp_dist
0 0 -1 0.0282
0 0 1 0.0344
0 1 -1 0.0284
0 -1 1 0.0404
0 1 0 0.0294
0 1 1 0.0305
0 -1 -1 0.0314
-1 1 -1 0.0330
1 -1 1 0.0229
-1 0 -1 0.0254
1 0 1 0.0193
-1 1 0 0.0337
1 -1 0 0.0296
-1 -1 -1 0.0286
1 1 1 0.0202
-1 0 0 0.0266
1 0 0 0.0266
1 0 -1 0.0332
1 1 0 0.0222
-1 -1 0 0.0345
1 1 -1 0.0257
0 -1 0 0.0306

loop_
_geom_angle_atom_site_label_1
_geom_angle_atom_site_label_2
_geom_angle_atom_site_label_3
_geom_angle
_geom_angle_site_symmetry_1
_geom_angle_site_symmetry_3
_geom_angle_publ_flag
N1_3 Au1_1 N2_4 175.14(15) . . ?
N1_3 Au1_1 Au3_1 64.21(12) . . ?
N2_4 Au1_1 Au3_1 120.19(12) . . ?
N1_3 Au1_1 Au2_1 124.19(11) . . ?
N2_4 Au1_1 Au2_1 60.06(12) . . ?
Au3_1 Au1_1 Au2_1 60.18(3) . . ?
N1_4 Au2_1 N2_2 176.20(16) . . ?
N1_4 Au2_1 Au3_1 121.34(12) . . ?
N2_2 Au2_1 Au3_1 61.84(12) . . ?
N1_4 Au2_1 Au1_1 63.03(12) . . ?
N2_2 Au2_1 Au1_1 119.81(12) . . ?
Au3_1 Au2_1 Au1_1 58.72(3) . . ?
N1_2 Au3_1 N2_3 173.86(16) . . ?
N1_2 Au3_1 Au1_1 123.84(11) . . ?
N2_3 Au3_1 Au1_1 62.28(12) . . ?
N1_2 Au3_1 Au2_1 63.15(11) . . ?
N2_3 Au3_1 Au2_1 122.83(11) . . ?
Au1_1 Au3_1 Au2_1 61.10(3) . . ?
N2_2 N1_2 B6_2 121.4(4) . . ?
N2_2 N1_2 Au3_1 117.0(3) . . ?
B6_2 N1_2 Au3_1 121.7(3) . . ?
C3_2 N2_2 N1_2 121.3(4) . . ?
C3_2 N2_2 Au2_1 120.9(3) . . ?
N1_2 N2_2 Au2_1 117.7(3) . . ?
N2_2 C3_2 C4_2 124.2(4) . . ?
N2_2 C3_2 H3_2 117.9 . . ?
C4_2 C3_2 H3_2 117.9 . . ?
C7_2 C4_2 C5_2 121.2(4) . . ?
C7_2 C4_2 C3_2 120.4(4) . . ?
C5_2 C4_2 C3_2 118.2(4) . . ?
C4_2 C5_2 C10_2 117.3(4) . . ?
C4_2 C5_2 B6_2 117.2(4) . . ?
C10_2 C5_2 B6_2 125.5(4) . . ?
N1_2 B6_2 C5_2 117.5(4) . . ?
N1_2 B6_2 C1_7 117.6(4) . . ?
C5_2 B6_2 C1_7 124.9(4) . . ?
C8_2 C7_2 C4_2 119.8(4) . . ?
C8_2 C7_2 H7_2 120.1 . . ?
C4_2 C7_2 H7_2 120.1 . . ?
C7_2 C8_2 C9_2 120.1(5) . . ?
C7_2 C8_2 H8_2 120.0 . . ?
C9_2 C8_2 H8_2 120.0 . . ?
C10_2 C9_2 C8_2 120.5(4) . . ?
C10_2 C9_2 H9_2 119.8 . . ?
C8_2 C9_2 H9_2 119.8 . . ?
C9_2 C10_2 C5_2 121.0(4) . . ?
C9_2 C10_2 H10_2 119.5 . . ?
C5_2 C10_2 H10_2 119.5 . . ?
N2_3 N1_3 B6_3 121.0(4) . . ?
N2_3 N1_3 Au1_1 114.6(3) . . ?
B6_3 N1_3 Au1_1 124.4(3) . . ?
C3_3 N2_3 N1_3 121.5(4) . . ?
C3_3 N2_3 Au3_1 120.0(3) . . ?
N1_3 N2_3 Au3_1 118.6(3) . . ?
N2_3 C3_3 C4_3 124.5(4) . . ?
N2_3 C3_3 H3_3 117.7 . . ?
C4_3 C3_3 H3_3 117.7 . . ?
C7_3 C4_3 C5_3 121.5(5) . . ?
C7_3 C4_3 C3_3 120.7(4) . . ?
C5_3 C4_3 C3_3 117.9(4) . . ?
C10_3 C5_3 C4_3 116.9(4) . . ?
C10_3 C5_3 B6_3 125.5(4) . . ?
C4_3 C5_3 B6_3 117.6(4) . . ?
N1_3 B6_3 C5_3 117.3(4) . . ?
N1_3 B6_3 C1_6 118.6(4) . . ?
C5_3 B6_3 C1_6 124.1(4) . . ?
C8_3 C7_3 C4_3 119.9(5) . . ?
C8_3 C7_3 H7_3 120.1 . . ?
C4_3 C7_3 H7_3 120.1 . . ?
C7_3 C8_3 C9_3 120.1(5) . . ?
C7_3 C8_3 H8_3 120.0 . . ?
C9_3 C8_3 H8_3 120.0 . . ?
C10_3 C9_3 C8_3 120.1(5) . . ?
C10_3 C9_3 H9_3 120.0 . . ?
C8_3 C9_3 H9_3 120.0 . . ?
C9_3 C10_3 C5_3 121.6(5) . . ?
C9_3 C10_3 H10_3 119.2 . . ?
C5_3 C10_3 H10_3 119.2 . . ?
N2_4 N1_4 B6_4 121.3(4) . . ?
N2_4 N1_4 Au2_1 114.1(3) . . ?
B6_4 N1_4 Au2_1 124.0(3) . . ?
C3_4 N2_4 N1_4 121.6(4) . . ?
C3_4 N2_4 Au1_1 118.8(3) . . ?
N1_4 N2_4 Au1_1 119.2(3) . . ?
N2_4 C3_4 C4_4 123.8(5) . . ?
N2_4 C3_4 H3_4 118.1 . . ?
C4_4 C3_4 H3_4 118.1 . . ?
C7_4 C4_4 C5_4 120.9(4) . . ?
C7_4 C4_4 C3_4 120.6(5) . . ?
C5_4 C4_4 C3_4 118.5(4) . . ?
C10_4 C5_4 C4_4 117.9(4) . . ?
C10_4 C5_4 B6_4 124.2(5) . . ?
C4_4 C5_4 B6_4 117.8(4) . . ?
N1_4 B6_4 C5_4 116.6(5) . . ?
N1_4 B6_4 C1_5 120.4(4) . . ?
C5_4 B6_4 C1_5 123.0(4) . . ?
C8_4 C7_4 C4_4 119.8(5) . . ?
C8_4 C7_4 H7_4 120.1 . . ?
C4_4 C7_4 H7_4 120.1 . . ?
C7_4 C8_4 C9_4 120.4(5) . . ?
C7_4 C8_4 H8_4 119.8 . . ?
C9_4 C8_4 H8_4 119.8 . . ?
C10_4 C9_4 C8_4 120.7(5) . . ?
C10_4 C9_4 H9_4 119.7 . . ?
C8_4 C9_4 H9_4 119.7 . . ?
C9_4 C10_4 C5_4 120.3(5) . . ?
C9_4 C10_4 H10_4 119.9 . . ?
C5_4 C10_4 H10_4 119.9 . . ?
C6_5 C1_5 C2_5 119.5(5) . . ?
C6_5 C1_5 B6_4 119.0(5) . . ?
C2_5 C1_5 B6_4 121.2(5) . . ?
C1_5 C2_5 C3_5 120.4(5) . . ?
C1_5 C2_5 C7_5 120.8(5) . . ?
C3_5 C2_5 C7_5 118.8(5) . . ?
C4_5 C3_5 C2_5 118.3(5) . . ?
C4_5 C3_5 C8_5 119.9(5) . . ?
C2_5 C3_5 C8_5 121.8(5) . . ?
C3_5 C4_5 C5_5 123.0(5) . . ?
C3_5 C4_5 H4_5 118.5 . . ?
C5_5 C4_5 H4_5 118.5 . . ?
C4_5 C5_5 C6_5 118.4(5) . . ?
C4_5 C5_5 C9_5 119.7(5) . . ?
C6_5 C5_5 C9_5 121.9(5) . . ?
C1_5 C6_5 C5_5 120.3(5) . . ?
C1_5 C6_5 C10_5 120.4(5) . . ?
C5_5 C6_5 C10_5 119.3(5) . . ?
C2_5 C7_5 H7A_5 109.5 . . ?
C2_5 C7_5 H7B_5 109.5 . . ?
H7A_5 C7_5 H7B_5 109.5 . . ?
C2_5 C7_5 H7C_5 109.5 . . ?
H7A_5 C7_5 H7C_5 109.5 . . ?
H7B_5 C7_5 H7C_5 109.5 . . ?
C3_5 C8_5 H8A_5 109.5 . . ?
C3_5 C8_5 H8B_5 109.5 . . ?
H8A_5 C8_5 H8B_5 109.5 . . ?
C3_5 C8_5 H8C_5 109.5 . . ?
H8A_5 C8_5 H8C_5 109.5 . . ?
H8B_5 C8_5 H8C_5 109.5 . . ?
C5_5 C9_5 H9A_5 109.5 . . ?
C5_5 C9_5 H9B_5 109.5 . . ?
H9A_5 C9_5 H9B_5 109.5 . . ?
C5_5 C9_5 H9C_5 109.5 . . ?
H9A_5 C9_5 H9C_5 109.5 . . ?
H9B_5 C9_5 H9C_5 109.5 . . ?
C6_5 C10_5 H10A_5 109.5 . . ?
C6_5 C10_5 H10B_5 109.5 . . ?
H10A_5 C10_5 H10B_5 109.5 . . ?
C6_5 C10_5 H10C_5 109.5 . . ?
H10A_5 C10_5 H10C_5 109.5 . . ?
H10B_5 C10_5 H10C_5 109.5 . . ?
C6_6 C1_6 C2_6 119.1(4) . . ?
C6_6 C1_6 B6_3 122.2(4) . . ?
C2_6 C1_6 B6_3 118.6(4) . . ?
C3_6 C2_6 C1_6 119.8(4) . . ?
C3_6 C2_6 C7_6 118.6(4) . . ?
C1_6 C2_6 C7_6 121.6(4) . . ?
C4_6 C3_6 C2_6 119.1(5) . . ?
C4_6 C3_6 C8_6 119.9(5) . . ?
C2_6 C3_6 C8_6 121.0(5) . . ?
C3_6 C4_6 C5_6 122.4(5) . . ?
C3_6 C4_6 H4_6 118.8 . . ?
C5_6 C4_6 H4_6 118.8 . . ?
C4_6 C5_6 C6_6 118.3(5) . . ?
C4_6 C5_6 C9_6 120.0(5) . . ?
C6_6 C5_6 C9_6 121.7(5) . . ?
C1_6 C6_6 C5_6 121.2(4) . . ?
C1_6 C6_6 C10_6 120.8(4) . . ?
C5_6 C6_6 C10_6 118.0(4) . . ?
C2_6 C7_6 H7A_6 109.5 . . ?
C2_6 C7_6 H7B_6 109.5 . . ?
H7A_6 C7_6 H7B_6 109.5 . . ?
C2_6 C7_6 H7C_6 109.5 . . ?
H7A_6 C7_6 H7C_6 109.5 . . ?
H7B_6 C7_6 H7C_6 109.5 . . ?
C3_6 C8_6 H8A_6 109.5 . . ?
C3_6 C8_6 H8B_6 109.5 . . ?
H8A_6 C8_6 H8B_6 109.5 . . ?
C3_6 C8_6 H8C_6 109.5 . . ?
H8A_6 C8_6 H8C_6 109.5 . . ?
H8B_6 C8_6 H8C_6 109.5 . . ?
C5_6 C9_6 H9A_6 109.5 . . ?
C5_6 C9_6 H9B_6 109.5 . . ?
H9A_6 C9_6 H9B_6 109.5 . . ?
C5_6 C9_6 H9C_6 109.5 . . ?
H9A_6 C9_6 H9C_6 109.5 . . ?
H9B_6 C9_6 H9C_6 109.5 . . ?
C6_6 C10_6 H10A_6 109.5 . . ?
C6_6 C10_6 H10B_6 109.5 . . ?
H10A_6 C10_6 H10B_6 109.5 . . ?
C6_6 C10_6 H10C_6 109.5 . . ?
H10A_6 C10_6 H10C_6 109.5 . . ?
H10B_6 C10_6 H10C_6 109.5 . . ?
C6_7 C1_7 C2_7 119.9(4) . . ?
C6_7 C1_7 B6_2 121.8(4) . . ?
C2_7 C1_7 B6_2 118.3(4) . . ?
C1_7 C2_7 C3_7 120.1(5) . . ?
C1_7 C2_7 C7_7 122.1(4) . . ?
C3_7 C2_7 C7_7 117.7(4) . . ?
C4_7 C3_7 C2_7 119.0(5) . . ?
C4_7 C3_7 C8_7 119.5(5) . . ?
C2_7 C3_7 C8_7 121.5(5) . . ?
C5_7 C4_7 C3_7 121.9(5) . . ?
C5_7 C4_7 H4_7 119.1 . . ?
C3_7 C4_7 H4_7 119.1 . . ?
C4_7 C5_7 C6_7 118.7(5) . . ?
C4_7 C5_7 C9_7 119.8(5) . . ?
C6_7 C5_7 C9_7 121.5(5) . . ?
C1_7 C6_7 C5_7 120.3(4) . . ?
C1_7 C6_7 C10_7 122.3(4) . . ?
C5_7 C6_7 C10_7 117.3(5) . . ?
C2_7 C7_7 H7A_7 109.5 . . ?
C2_7 C7_7 H7B_7 109.5 . . ?
H7A_7 C7_7 H7B_7 109.5 . . ?
C2_7 C7_7 H7C_7 109.5 . . ?
H7A_7 C7_7 H7C_7 109.5 . . ?
H7B_7 C7_7 H7C_7 109.5 . . ?
C3_7 C8_7 H8A_7 109.5 . . ?
C3_7 C8_7 H8B_7 109.5 . . ?
H8A_7 C8_7 H8B_7 109.5 . . ?
C3_7 C8_7 H8C_7 109.5 . . ?
H8A_7 C8_7 H8C_7 109.5 . . ?
H8B_7 C8_7 H8C_7 109.5 . . ?
C5_7 C9_7 H9A_7 109.5 . . ?
C5_7 C9_7 H9B_7 109.5 . . ?
H9A_7 C9_7 H9B_7 109.5 . . ?
C5_7 C9_7 H9C_7 109.5 . . ?
H9A_7 C9_7 H9C_7 109.5 . . ?
H9B_7 C9_7 H9C_7 109.5 . . ?
C6_7 C10_7 H10A_7 109.5 . . ?
C6_7 C10_7 H10B_7 109.5 . . ?
H10A_7 C10_7 H10B_7 109.5 . . ?
C6_7 C10_7 H10C_7 109.5 . . ?
H10A_7 C10_7 H10C_7 109.5 . . ?
H10B_7 C10_7 H10C_7 109.5 . . ?
N21_8 Au1_8 N32_8 171.0 . . ?
N21_8 Au1_8 Au3_8 62.8 . . ?
N32_8 Au1_8 Au3_8 124.4 . . ?
N21_8 Au1_8 Au2_8 121.4 . . ?
N32_8 Au1_8 Au2_8 64.6 . . ?
Au3_8 Au1_8 Au2_8 60.2 . . ?
N31_8 Au2_8 N12_8 176.4 . . ?
N31_8 Au2_8 Au3_8 116.0 . . ?
N12_8 Au2_8 Au3_8 62.2 . . ?
N31_8 Au2_8 Au1_8 57.4 . . ?
N12_8 Au2_8 Au1_8 120.5 . . ?
Au3_8 Au2_8 Au1_8 58.7 . . ?
N11_8 Au3_8 N22_8 165.5 . . ?
N11_8 Au3_8 Au1_8 122.8 . . ?
N22_8 Au3_8 Au1_8 62.8 . . ?
N11_8 Au3_8 Au2_8 62.1 . . ?
N22_8 Au3_8 Au2_8 119.7 . . ?
Au1_8 Au3_8 Au2_8 61.1 . . ?
N12_8 N11_8 B16_8 121.5 . . ?
N12_8 N11_8 Au3_8 118.0 . . ?
B16_8 N11_8 Au3_8 119.9 . . ?
C13_8 N12_8 N11_8 122.6 . . ?
C13_8 N12_8 Au2_8 118.1 . . ?
N11_8 N12_8 Au2_8 117.7 . . ?
N12_8 C13_8 C14_8 122.7 . . ?
N12_8 C13_8 H13_8 118.7 . . ?
C14_8 C13_8 H13_8 118.7 . . ?
C15_8 C14_8 C17_8 121.9 . . ?
C15_8 C14_8 C13_8 119.2 . . ?
C17_8 C14_8 C13_8 118.6 . . ?
C14_8 C15_8 C110_8 118.1 . . ?
C14_8 C15_8 B16_8 117.3 . . ?
C110_8 C15_8 B16_8 124.6 . . ?
N11_8 B16_8 C15_8 116.5 . . ?
N11_8 B16_8 C61_8 125.5 . . ?
C15_8 B16_8 C61_8 117.7 . . ?
C14_8 C17_8 C18_8 117.7 . . ?
C14_8 C17_8 H17_8 121.1 . . ?
C18_8 C17_8 H17_8 121.1 . . ?
C19_8 C18_8 C17_8 120.9 . . ?
C19_8 C18_8 H18_8 119.6 . . ?
C17_8 C18_8 H18_8 119.6 . . ?
C18_8 C19_8 C110_8 121.2 . . ?
C18_8 C19_8 H19_8 119.4 . . ?
C110_8 C19_8 H19_8 119.4 . . ?
C19_8 C110_8 C15_8 120.1 . . ?
C19_8 C110_8 H110_8 119.9 . . ?
C15_8 C110_8 H110_8 119.9 . . ?
N22_8 N21_8 B26_8 121.9 . . ?
N22_8 N21_8 Au1_8 115.7 . . ?
B26_8 N21_8 Au1_8 121.8 . . ?
C23_8 N22_8 N21_8 121.8 . . ?
C23_8 N22_8 Au3_8 117.7 . . ?
N21_8 N22_8 Au3_8 115.8 . . ?
N22_8 C23_8 C24_8 123.7 . . ?
N22_8 C23_8 H23_8 118.1 . . ?
C24_8 C23_8 H23_8 118.1 . . ?
C25_8 C24_8 C27_8 121.6 . . ?
C25_8 C24_8 C23_8 118.0 . . ?
C27_8 C24_8 C23_8 120.4 . . ?
C24_8 C25_8 C210_8 116.9 . . ?
C24_8 C25_8 B26_8 117.4 . . ?
C210_8 C25_8 B26_8 125.6 . . ?
N21_8 B26_8 C25_8 116.8 . . ?
N21_8 B26_8 C51_8 126.2 . . ?
C25_8 B26_8 C51_8 116.9 . . ?
C28_8 C27_8 C24_8 119.4 . . ?
C28_8 C27_8 H27_8 120.3 . . ?
C24_8 C27_8 H27_8 120.3 . . ?
C27_8 C28_8 C29_8 120.3 . . ?
C27_8 C28_8 H28_8 119.9 . . ?
C29_8 C28_8 H28_8 119.9 . . ?
C210_8 C29_8 C28_8 120.7 . . ?
C210_8 C29_8 H29_8 119.6 . . ?
C28_8 C29_8 H29_8 119.6 . . ?
C29_8 C210_8 C25_8 121.1 . . ?
C29_8 C210_8 H210_8 119.5 . . ?
C25_8 C210_8 H210_8 119.5 . . ?
N32_8 N31_8 B36_8 121.9 . . ?
N32_8 N31_8 Au2_8 125.1 . . ?
B36_8 N31_8 Au2_8 111.5 . . ?
C33_8 N32_8 N31_8 121.9 . . ?
C33_8 N32_8 Au1_8 129.6 . . ?
N31_8 N32_8 Au1_8 108.3 . . ?
N32_8 C33_8 C34_8 122.8 . . ?
N32_8 C33_8 H33_8 118.6 . . ?
C34_8 C33_8 H33_8 118.6 . . ?
C35_8 C34_8 C37_8 121.4 . . ?
C35_8 C34_8 C33_8 118.9 . . ?
C37_8 C34_8 C33_8 119.7 . . ?
C310_8 C35_8 C34_8 118.5 . . ?
C310_8 C35_8 B36_8 123.7 . . ?
C34_8 C35_8 B36_8 117.7 . . ?
N31_8 B36_8 C35_8 116.2 . . ?
N31_8 B36_8 C41_8 125.0 . . ?
C35_8 B36_8 C41_8 118.0 . . ?
C38_8 C37_8 C34_8 118.8 . . ?
C38_8 C37_8 H37_8 120.6 . . ?
C34_8 C37_8 H37_8 120.6 . . ?
C37_8 C38_8 C39_8 120.6 . . ?
C37_8 C38_8 H38_8 119.7 . . ?
C39_8 C38_8 H38_8 119.7 . . ?
C38_8 C39_8 C310_8 121.1 . . ?
C38_8 C39_8 H39_8 119.4 . . ?
C310_8 C39_8 H39_8 119.4 . . ?
C39_8 C310_8 C35_8 119.6 . . ?
C39_8 C310_8 H310_8 120.2 . . ?
C35_8 C310_8 H310_8 120.2 . . ?
C46_8 C41_8 C42_8 118.9 . . ?
C46_8 C41_8 B36_8 116.1 . . ?
C42_8 C41_8 B36_8 125.0 . . ?
C41_8 C42_8 C43_8 121.3 . . ?
C41_8 C42_8 C47_8 121.1 . . ?
C43_8 C42_8 C47_8 117.6 . . ?
C44_8 C43_8 C42_8 118.3 . . ?
C44_8 C43_8 C48_8 120.5 . . ?
C42_8 C43_8 C48_8 121.2 . . ?
C43_8 C44_8 C45_8 122.1 . . ?
C43_8 C44_8 H44_8 119.0 . . ?
C45_8 C44_8 H44_8 119.0 . . ?
C44_8 C45_8 C46_8 119.8 . . ?
C44_8 C45_8 C49_8 119.9 . . ?
C46_8 C45_8 C49_8 120.2 . . ?
C41_8 C46_8 C45_8 119.6 . . ?
C41_8 C46_8 C410_8 120.0 . . ?
C45_8 C46_8 C410_8 120.3 . . ?
C42_8 C47_8 H47A_8 109.5 . . ?
C42_8 C47_8 H47B_8 109.5 . . ?
H47A_8 C47_8 H47B_8 109.5 . . ?
C42_8 C47_8 H47C_8 109.5 . . ?
H47A_8 C47_8 H47C_8 109.5 . . ?
H47B_8 C47_8 H47C_8 109.5 . . ?
C43_8 C48_8 H48A_8 109.5 . . ?
C43_8 C48_8 H48B_8 109.5 . . ?
H48A_8 C48_8 H48B_8 109.5 . . ?
C43_8 C48_8 H48C_8 109.5 . . ?
H48A_8 C48_8 H48C_8 109.5 . . ?
H48B_8 C48_8 H48C_8 109.5 . . ?
C45_8 C49_8 H49A_8 109.5 . . ?
C45_8 C49_8 H49B_8 109.5 . . ?
H49A_8 C49_8 H49B_8 109.5 . . ?
C45_8 C49_8 H49C_8 109.5 . . ?
H49A_8 C49_8 H49C_8 109.5 . . ?
H49B_8 C49_8 H49C_8 109.5 . . ?
C46_8 C410_8 H41A_8 109.5 . . ?
C46_8 C410_8 H41B_8 109.5 . . ?
H41A_8 C410_8 H41B_8 109.5 . . ?
C46_8 C410_8 H41C_8 109.5 . . ?
H41A_8 C410_8 H41C_8 109.5 . . ?
H41B_8 C410_8 H41C_8 109.5 . . ?
C56_8 C51_8 C52_8 118.1 . . ?
C56_8 C51_8 B26_8 123.0 . . ?
C52_8 C51_8 B26_8 118.9 . . ?
C53_8 C52_8 C51_8 119.3 . . ?
C53_8 C52_8 C57_8 119.1 . . ?
C51_8 C52_8 C57_8 121.7 . . ?
C54_8 C53_8 C52_8 121.0 . . ?
C54_8 C53_8 C58_8 119.3 . . ?
C52_8 C53_8 C58_8 119.7 . . ?
C53_8 C54_8 C55_8 120.9 . . ?
C53_8 C54_8 H54_8 119.6 . . ?
C55_8 C54_8 H54_8 119.6 . . ?
C54_8 C55_8 C56_8 118.3 . . ?
C54_8 C55_8 C59_8 120.4 . . ?
C56_8 C55_8 C59_8 121.3 . . ?
C51_8 C56_8 C55_8 122.4 . . ?
C51_8 C56_8 C510_8 120.0 . . ?
C55_8 C56_8 C510_8 117.6 . . ?
C52_8 C57_8 H57A_8 109.5 . . ?
C52_8 C57_8 H57B_8 109.5 . . ?
H57A_8 C57_8 H57B_8 109.5 . . ?
C52_8 C57_8 H57C_8 109.5 . . ?
H57A_8 C57_8 H57C_8 109.5 . . ?
H57B_8 C57_8 H57C_8 109.5 . . ?
C53_8 C58_8 H58A_8 109.5 . . ?
C53_8 C58_8 H58B_8 109.5 . . ?
H58A_8 C58_8 H58B_8 109.5 . . ?
C53_8 C58_8 H58C_8 109.5 . . ?
H58A_8 C58_8 H58C_8 109.5 . . ?
H58B_8 C58_8 H58C_8 109.5 . . ?
C55_8 C59_8 H59A_8 109.5 . . ?
C55_8 C59_8 H59B_8 109.5 . . ?
H59A_8 C59_8 H59B_8 109.5 . . ?
C55_8 C59_8 H59C_8 109.5 . . ?
H59A_8 C59_8 H59C_8 109.5 . . ?
H59B_8 C59_8 H59C_8 109.5 . . ?
C56_8 C510_8 H51A_8 109.5 . . ?
C56_8 C510_8 H51B_8 109.5 . . ?
H51A_8 C510_8 H51B_8 109.5 . . ?
C56_8 C510_8 H51C_8 109.5 . . ?
H51A_8 C510_8 H51C_8 109.5 . . ?
H51B_8 C510_8 H51C_8 109.5 . . ?
C66_8 C61_8 C62_8 119.3 . . ?
C66_8 C61_8 B16_8 118.7 . . ?
C62_8 C61_8 B16_8 121.9 . . ?
C63_8 C62_8 C61_8 120.1 . . ?
C63_8 C62_8 C67_8 118.5 . . ?
C61_8 C62_8 C67_8 121.4 . . ?
C64_8 C63_8 C62_8 120.9 . . ?
C64_8 C63_8 C68_8 118.7 . . ?
C62_8 C63_8 C68_8 120.4 . . ?
C63_8 C64_8 C65_8 119.5 . . ?
C63_8 C64_8 H64_8 120.3 . . ?
C65_8 C64_8 H64_8 120.3 . . ?
C64_8 C65_8 C66_8 119.9 . . ?
C64_8 C65_8 C69_8 118.7 . . ?
C66_8 C65_8 C69_8 121.4 . . ?
C61_8 C66_8 C65_8 120.2 . . ?
C61_8 C66_8 C610_8 122.2 . . ?
C65_8 C66_8 C610_8 117.5 . . ?
C62_8 C67_8 H67A_8 109.5 . . ?
C62_8 C67_8 H67B_8 109.5 . . ?
H67A_8 C67_8 H67B_8 109.5 . . ?
C62_8 C67_8 H67C_8 109.5 . . ?
H67A_8 C67_8 H67C_8 109.5 . . ?
H67B_8 C67_8 H67C_8 109.5 . . ?
C63_8 C68_8 H68A_8 109.5 . . ?
C63_8 C68_8 H68B_8 109.5 . . ?
H68A_8 C68_8 H68B_8 109.5 . . ?
C63_8 C68_8 H68C_8 109.5 . . ?
H68A_8 C68_8 H68C_8 109.5 . . ?
H68B_8 C68_8 H68C_8 109.5 . . ?
C65_8 C69_8 H69A_8 109.5 . . ?
C65_8 C69_8 H69B_8 109.5 . . ?
H69A_8 C69_8 H69B_8 109.5 . . ?
C65_8 C69_8 H69C_8 109.5 . . ?
H69A_8 C69_8 H69C_8 109.5 . . ?
H69B_8 C69_8 H69C_8 109.5 . . ?
C66_8 C610_8 H61A_8 109.5 . . ?
C66_8 C610_8 H61B_8 109.5 . . ?
H61A_8 C610_8 H61B_8 109.5 . . ?
C66_8 C610_8 H61C_8 109.5 . . ?
H61A_8 C610_8 H61C_8 109.5 . . ?
H61B_8 C610_8 H61C_8 109.5 . . ?
C2_9 C1_9 C6_9 120.0 . . ?
C2_9 C1_9 H1_9 120.0 . . ?
C6_9 C1_9 H1_9 120.0 . . ?
C3_9 C2_9 C1_9 120.0 . . ?
C3_9 C2_9 H2_9 120.0 . . ?
C1_9 C2_9 H2_9 120.0 . . ?
C4_9 C3_9 C2_9 120.0 . . ?
C4_9 C3_9 H3_9 120.0 . . ?
C2_9 C3_9 H3_9 120.0 . . ?
C3_9 C4_9 C5_9 120.0 . . ?
C3_9 C4_9 H4_9 120.0 . . ?
C5_9 C4_9 H4_9 120.0 . . ?
C6_9 C5_9 C4_9 120.0 . . ?
C6_9 C5_9 H5_9 120.0 . . ?
C4_9 C5_9 H5_9 120.0 . . ?
C5_9 C6_9 C1_9 120.0 . . ?
C5_9 C6_9 H6_9 120.0 . . ?
C1_9 C6_9 H6_9 120.0 . . ?
C2_10 C1_10 C6_10 120.0 . . ?
C2_10 C1_10 H1_10 120.0 . . ?
C6_10 C1_10 H1_10 120.0 . . ?
C3_10 C2_10 C1_10 120.0 . . ?
C3_10 C2_10 H2_10 120.0 . . ?
C1_10 C2_10 H2_10 120.0 . . ?
C2_10 C3_10 C4_10 120.0 . . ?
C2_10 C3_10 H3_10 120.0 . . ?
C4_10 C3_10 H3_10 120.0 . . ?
C5_10 C4_10 C3_10 120.0 . . ?
C5_10 C4_10 H4_10 120.0 . . ?
C3_10 C4_10 H4_10 120.0 . . ?
C4_10 C5_10 C6_10 120.0 . . ?
C4_10 C5_10 H5_10 120.0 . . ?
C6_10 C5_10 H5_10 120.0 . . ?
C5_10 C6_10 C1_10 120.0 . . ?
C5_10 C6_10 H6_10 120.0 . . ?
C1_10 C6_10 H6_10 120.0 . . ?

loop_
_geom_bond_atom_site_label_1
_geom_bond_atom_site_label_2
_geom_bond_distance
_geom_bond_site_symmetry_2
_geom_bond_publ_flag
Au1_1 N1_3 2.010(4) . ?
Au1_1 N2_4 2.032(4) . ?
Au1_1 Au3_1 3.1988(12) . ?
Au1_1 Au2_1 3.2768(18) . ?
Au2_1 N1_4 2.007(4) . ?
Au2_1 N2_2 2.032(4) . ?
Au2_1 Au3_1 3.2475(16) . ?
Au3_1 N1_2 2.000(4) . ?
Au3_1 N2_3 2.016(4) . ?
N1_2 N2_2 1.388(5) . ?
N1_2 B6_2 1.409(6) . ?
N2_2 C3_2 1.297(6) . ?
C3_2 C4_2 1.437(6) . ?
C3_2 H3_2 0.9500 . ?
C4_2 C7_2 1.403(7) . ?
C4_2 C5_2 1.415(6) . ?
C5_2 C10_2 1.416(6) . ?
C5_2 B6_2 1.528(7) . ?
B6_2 C1_7 1.596(7) . ?
C7_2 C8_2 1.373(7) . ?
C7_2 H7_2 0.9500 . ?
C8_2 C9_2 1.409(7) . ?
C8_2 H8_2 0.9500 . ?
C9_2 C10_2 1.375(7) . ?
C9_2 H9_2 0.9500 . ?
C10_2 H10_2 0.9500 . ?
N1_3 N2_3 1.390(5) . ?
N1_3 B6_3 1.414(7) . ?
N2_3 C3_3 1.298(6) . ?
C3_3 C4_3 1.433(7) . ?
C3_3 H3_3 0.9500 . ?
C4_3 C7_3 1.405(7) . ?
C4_3 C5_3 1.415(7) . ?
C5_3 C10_3 1.407(7) . ?
C5_3 B6_3 1.530(7) . ?
B6_3 C1_6 1.594(7) . ?
C7_3 C8_3 1.363(7) . ?
C7_3 H7_3 0.9500 . ?
C8_3 C9_3 1.413(7) . ?
C8_3 H8_3 0.9500 . ?
C9_3 C10_3 1.378(7) . ?
C9_3 H9_3 0.9500 . ?
C10_3 H10_3 0.9500 . ?
N1_4 N2_4 1.387(6) . ?
N1_4 B6_4 1.424(6) . ?
N2_4 C3_4 1.304(6) . ?
C3_4 C4_4 1.434(6) . ?
C3_4 H3_4 0.9500 . ?
C4_4 C7_4 1.404(6) . ?
C4_4 C5_4 1.412(7) . ?
C5_4 C10_4 1.407(6) . ?
C5_4 B6_4 1.532(7) . ?
B6_4 C1_5 1.592(7) . ?
C7_4 C8_4 1.365(7) . ?
C7_4 H7_4 0.9500 . ?
C8_4 C9_4 1.395(7) . ?
C8_4 H8_4 0.9500 . ?
C9_4 C10_4 1.387(7) . ?
C9_4 H9_4 0.9500 . ?
C10_4 H10_4 0.9500 . ?
C1_5 C6_5 1.403(7) . ?
C1_5 C2_5 1.409(7) . ?
C2_5 C3_5 1.412(7) . ?
C2_5 C7_5 1.508(7) . ?
C3_5 C4_5 1.374(8) . ?
C3_5 C8_5 1.507(8) . ?
C4_5 C5_5 1.397(8) . ?
C4_5 H4_5 0.9500 . ?
C5_5 C6_5 1.405(8) . ?
C5_5 C9_5 1.519(8) . ?
C6_5 C10_5 1.498(8) . ?
C7_5 H7A_5 0.9800 . ?
C7_5 H7B_5 0.9800 . ?
C7_5 H7C_5 0.9800 . ?
C8_5 H8A_5 0.9800 . ?
C8_5 H8B_5 0.9800 . ?
C8_5 H8C_5 0.9800 . ?
C9_5 H9A_5 0.9800 . ?
C9_5 H9B_5 0.9800 . ?
C9_5 H9C_5 0.9800 . ?
C10_5 H10A_5 0.9800 . ?
C10_5 H10B_5 0.9800 . ?
C10_5 H10C_5 0.9800 . ?
C1_6 C6_6 1.394(7) . ?
C1_6 C2_6 1.426(7) . ?
C2_6 C3_6 1.405(7) . ?
C2_6 C7_6 1.502(7) . ?
C3_6 C4_6 1.383(7) . ?
C3_6 C8_6 1.507(7) . ?
C4_6 C5_6 1.396(7) . ?
C4_6 H4_6 0.9500 . ?
C5_6 C6_6 1.402(7) . ?
C5_6 C9_6 1.501(7) . ?
C6_6 C10_6 1.519(7) . ?
C7_6 H7A_6 0.9800 . ?
C7_6 H7B_6 0.9800 . ?
C7_6 H7C_6 0.9800 . ?
C8_6 H8A_6 0.9800 . ?
C8_6 H8B_6 0.9800 . ?
C8_6 H8C_6 0.9800 . ?
C9_6 H9A_6 0.9800 . ?
C9_6 H9B_6 0.9800 . ?
C9_6 H9C_6 0.9800 . ?
C10_6 H10A_6 0.9800 . ?
C10_6 H10B_6 0.9800 . ?
C10_6 H10C_6 0.9800 . ?
C1_7 C6_7 1.390(7) . ?
C1_7 C2_7 1.403(6) . ?
C2_7 C3_7 1.403(7) . ?
C2_7 C7_7 1.517(7) . ?
C3_7 C4_7 1.389(8) . ?
C3_7 C8_7 1.504(7) . ?
C4_7 C5_7 1.388(7) . ?
C4_7 H4_7 0.9500 . ?
C5_7 C6_7 1.413(7) . ?
C5_7 C9_7 1.509(8) . ?
C6_7 C10_7 1.521(7) . ?
C7_7 H7A_7 0.9800 . ?
C7_7 H7B_7 0.9800 . ?
C7_7 H7C_7 0.9800 . ?
C8_7 H8A_7 0.9800 . ?
C8_7 H8B_7 0.9800 . ?
C8_7 H8C_7 0.9800 . ?
C9_7 H9A_7 0.9800 . ?
C9_7 H9B_7 0.9800 . ?
C9_7 H9C_7 0.9800 . ?
C10_7 H10A_7 0.9800 . ?
C10_7 H10B_7 0.9800 . ?
C10_7 H10C_7 0.9800 . ?
Au1_8 N21_8 2.0097 . ?
Au1_8 N32_8 2.0103 . ?
Au1_8 Au3_8 3.1952 . ?
Au1_8 Au2_8 3.2754 . ?
Au2_8 N31_8 2.0093 . ?
Au2_8 N12_8 2.0098 . ?
Au2_8 Au3_8 3.2467 . ?
Au3_8 N11_8 2.0098 . ?
Au3_8 N22_8 2.0098 . ?
N11_8 N12_8 1.3705 . ?
N11_8 B16_8 1.4160 . ?
N12_8 C13_8 1.3020 . ?
C13_8 C14_8 1.4302 . ?
C13_8 H13_8 0.9500 . ?
C14_8 C15_8 1.4100 . ?
C14_8 C17_8 1.4146 . ?
C15_8 C110_8 1.4230 . ?
C15_8 B16_8 1.5337 . ?
B16_8 C61_8 1.5826 . ?
C17_8 C18_8 1.4207 . ?
C17_8 H17_8 0.9500 . ?
C18_8 C19_8 1.3801 . ?
C18_8 H18_8 0.9500 . ?
C19_8 C110_8 1.3920 . ?
C19_8 H19_8 0.9500 . ?
C110_8 H110_8 0.9500 . ?
N21_8 N22_8 1.3855 . ?
N21_8 B26_8 1.3930 . ?
N22_8 C23_8 1.2917 . ?
C23_8 C24_8 1.4330 . ?
C23_8 H23_8 0.9500 . ?
C24_8 C25_8 1.4205 . ?
C24_8 C27_8 1.4252 . ?
C25_8 C210_8 1.4288 . ?
C25_8 B26_8 1.5334 . ?
B26_8 C51_8 1.5924 . ?
C27_8 C28_8 1.3718 . ?
C27_8 H27_8 0.9500 . ?
C28_8 C29_8 1.4181 . ?
C28_8 H28_8 0.9500 . ?
C29_8 C210_8 1.3814 . ?
C29_8 H29_8 0.9500 . ?
C210_8 H210_8 0.9500 . ?
N31_8 N32_8 1.3785 . ?
N31_8 B36_8 1.4222 . ?
N32_8 C33_8 1.3074 . ?
C33_8 C34_8 1.4362 . ?
C33_8 H33_8 0.9500 . ?
C34_8 C35_8 1.4173 . ?
C34_8 C37_8 1.4215 . ?
C35_8 C310_8 1.4103 . ?
C35_8 B36_8 1.5283 . ?
B36_8 C41_8 1.5831 . ?
C37_8 C38_8 1.3851 . ?
C37_8 H37_8 0.9500 . ?
C38_8 C39_8 1.3985 . ?
C38_8 H38_8 0.9500 . ?
C39_8 C310_8 1.4055 . ?
C39_8 H39_8 0.9500 . ?
C310_8 H310_8 0.9500 . ?
C41_8 C46_8 1.4081 . ?
C41_8 C42_8 1.4180 . ?
C42_8 C43_8 1.4189 . ?
C42_8 C47_8 1.5354 . ?
C43_8 C44_8 1.3764 . ?
C43_8 C48_8 1.5191 . ?
C44_8 C45_8 1.4005 . ?
C44_8 H44_8 0.9500 . ?
C45_8 C46_8 1.4175 . ?
C45_8 C49_8 1.5374 . ?
C46_8 C410_8 1.5154 . ?
C47_8 H47A_8 0.9800 . ?
C47_8 H47B_8 0.9800 . ?
C47_8 H47C_8 0.9800 . ?
C48_8 H48A_8 0.9800 . ?
C48_8 H48B_8 0.9800 . ?
C48_8 H48C_8 0.9800 . ?
C49_8 H49A_8 0.9800 . ?
C49_8 H49B_8 0.9800 . ?
C49_8 H49C_8 0.9800 . ?
C410_8 H41A_8 0.9800 . ?
C410_8 H41B_8 0.9800 . ?
C410_8 H41C_8 0.9800 . ?
C51_8 C56_8 1.3799 . ?
C51_8 C52_8 1.4403 . ?
C52_8 C53_8 1.4034 . ?
C52_8 C57_8 1.5202 . ?
C53_8 C54_8 1.3703 . ?
C53_8 C58_8 1.5529 . ?
C54_8 C55_8 1.4033 . ?
C54_8 H54_8 0.9500 . ?
C55_8 C56_8 1.4076 . ?
C55_8 C59_8 1.5272 . ?
C56_8 C510_8 1.5606 . ?
C57_8 H57A_8 0.9800 . ?
C57_8 H57B_8 0.9800 . ?
C57_8 H57C_8 0.9800 . ?
C58_8 H58A_8 0.9800 . ?
C58_8 H58B_8 0.9800 . ?
C58_8 H58C_8 0.9800 . ?
C59_8 H59A_8 0.9800 . ?
C59_8 H59B_8 0.9800 . ?
C59_8 H59C_8 0.9800 . ?
C510_8 H51A_8 0.9800 . ?
C510_8 H51B_8 0.9800 . ?
C510_8 H51C_8 0.9800 . ?
C61_8 C66_8 1.3998 . ?
C61_8 C62_8 1.4163 . ?
C62_8 C63_8 1.3990 . ?
C62_8 C67_8 1.5381 . ?
C63_8 C64_8 1.3919 . ?
C63_8 C68_8 1.5406 . ?
C64_8 C65_8 1.4112 . ?
C64_8 H64_8 0.9500 . ?
C65_8 C66_8 1.4164 . ?
C65_8 C69_8 1.5343 . ?
C66_8 C610_8 1.5205 . ?
C67_8 H67A_8 0.9800 . ?
C67_8 H67B_8 0.9800 . ?
C67_8 H67C_8 0.9800 . ?
C68_8 H68A_8 0.9800 . ?
C68_8 H68B_8 0.9800 . ?
C68_8 H68C_8 0.9800 . ?
C69_8 H69A_8 0.9800 . ?
C69_8 H69B_8 0.9800 . ?
C69_8 H69C_8 0.9800 . ?
C610_8 H61A_8 0.9800 . ?
C610_8 H61B_8 0.9800 . ?
C610_8 H61C_8 0.9800 . ?
C1_9 C2_9 1.3900 . ?
C1_9 C6_9 1.3900 . ?
C1_9 H1_9 0.9500 . ?
C2_9 C3_9 1.3900 . ?
C2_9 H2_9 0.9500 . ?
C3_9 C4_9 1.3900 . ?
C3_9 H3_9 0.9500 . ?
C4_9 C5_9 1.3900 . ?
C4_9 H4_9 0.9500 . ?
C5_9 C6_9 1.3900 . ?
C5_9 H5_9 0.9500 . ?
C6_9 H6_9 0.9500 . ?
C1_10 C2_10 1.3900 . ?
C1_10 C6_10 1.3900 . ?
C1_10 H1_10 0.9500 . ?
C2_10 C3_10 1.3900 . ?
C2_10 H2_10 0.9500 . ?
C3_10 C4_10 1.3900 . ?
C3_10 H3_10 0.9500 . ?
C4_10 C5_10 1.3900 . ?
C4_10 H4_10 0.9500 . ?
C5_10 C6_10 1.3900 . ?
C5_10 H5_10 0.9500 . ?
C6_10 H6_10 0.9500 . ?

loop_
_geom_torsion_atom_site_label_1
_geom_torsion_atom_site_label_2
_geom_torsion_atom_site_label_3
_geom_torsion_atom_site_label_4
_geom_torsion
_geom_torsion_site_symmetry_1
_geom_torsion_site_symmetry_2
_geom_torsion_site_symmetry_3
_geom_torsion_site_symmetry_4
_geom_torsion_publ_flag
B6_2 N1_2 N2_2 C3_2 -2.9(7) . . . . ?
Au3_1 N1_2 N2_2 C3_2 176.6(4) . . . . ?
B6_2 N1_2 N2_2 Au2_1 174.0(3) . . . . ?
Au3_1 N1_2 N2_2 Au2_1 -6.5(4) . . . . ?
N1_2 N2_2 C3_2 C4_2 2.1(7) . . . . ?
Au2_1 N2_2 C3_2 C4_2 -174.7(4) . . . . ?
N2_2 C3_2 C4_2 C7_2 178.7(5) . . . . ?
N2_2 C3_2 C4_2 C5_2 2.2(7) . . . . ?
C7_2 C4_2 C5_2 C10_2 -0.6(7) . . . . ?
C3_2 C4_2 C5_2 C10_2 175.8(4) . . . . ?
C7_2 C4_2 C5_2 B6_2 178.3(4) . . . . ?
C3_2 C4_2 C5_2 B6_2 -5.3(7) . . . . ?
N2_2 N1_2 B6_2 C5_2 -0.4(7) . . . . ?
Au3_1 N1_2 B6_2 C5_2 -179.9(3) . . . . ?
N2_2 N1_2 B6_2 C1_7 178.8(4) . . . . ?
Au3_1 N1_2 B6_2 C1_7 -0.7(6) . . . . ?
C4_2 C5_2 B6_2 N1_2 4.4(7) . . . . ?
C10_2 C5_2 B6_2 N1_2 -176.7(4) . . . . ?
C4_2 C5_2 B6_2 C1_7 -174.7(4) . . . . ?
C10_2 C5_2 B6_2 C1_7 4.1(8) . . . . ?
C5_2 C4_2 C7_2 C8_2 1.1(7) . . . . ?
C3_2 C4_2 C7_2 C8_2 -175.2(4) . . . . ?
C4_2 C7_2 C8_2 C9_2 -0.2(7) . . . . ?
C7_2 C8_2 C9_2 C10_2 -1.2(7) . . . . ?
C8_2 C9_2 C10_2 C5_2 1.8(7) . . . . ?
C4_2 C5_2 C10_2 C9_2 -0.8(7) . . . . ?
B6_2 C5_2 C10_2 C9_2 -179.7(5) . . . . ?
B6_3 N1_3 N2_3 C3_3 2.9(7) . . . . ?
Au1_1 N1_3 N2_3 C3_3 -173.4(4) . . . . ?
B6_3 N1_3 N2_3 Au3_1 -176.2(3) . . . . ?
Au1_1 N1_3 N2_3 Au3_1 7.5(4) . . . . ?
N1_3 N2_3 C3_3 C4_3 -1.6(7) . . . . ?
Au3_1 N2_3 C3_3 C4_3 177.4(4) . . . . ?
N2_3 C3_3 C4_3 C7_3 178.7(5) . . . . ?
N2_3 C3_3 C4_3 C5_3 -2.6(7) . . . . ?
C7_3 C4_3 C5_3 C10_3 2.1(7) . . . . ?
C3_3 C4_3 C5_3 C10_3 -176.5(4) . . . . ?
C7_3 C4_3 C5_3 B6_3 -176.1(4) . . . . ?
C3_3 C4_3 C5_3 B6_3 5.3(7) . . . . ?
N2_3 N1_3 B6_3 C5_3 0.0(6) . . . . ?
Au1_1 N1_3 B6_3 C5_3 176.0(3) . . . . ?
N2_3 N1_3 B6_3 C1_6 -178.5(4) . . . . ?
Au1_1 N1_3 B6_3 C1_6 -2.6(6) . . . . ?
C10_3 C5_3 B6_3 N1_3 177.9(5) . . . . ?
C4_3 C5_3 B6_3 N1_3 -4.1(7) . . . . ?
C10_3 C5_3 B6_3 C1_6 -3.7(8) . . . . ?
C4_3 C5_3 B6_3 C1_6 174.4(4) . . . . ?
C5_3 C4_3 C7_3 C8_3 -1.4(8) . . . . ?
C3_3 C4_3 C7_3 C8_3 177.1(5) . . . . ?
C4_3 C7_3 C8_3 C9_3 -0.5(8) . . . . ?
C7_3 C8_3 C9_3 C10_3 1.6(8) . . . . ?
C8_3 C9_3 C10_3 C5_3 -0.9(8) . . . . ?
C4_3 C5_3 C10_3 C9_3 -1.0(7) . . . . ?
B6_3 C5_3 C10_3 C9_3 177.1(5) . . . . ?
B6_4 N1_4 N2_4 C3_4 -6.5(7) . . . . ?
Au2_1 N1_4 N2_4 C3_4 164.5(4) . . . . ?
B6_4 N1_4 N2_4 Au1_1 165.9(4) . . . . ?
Au2_1 N1_4 N2_4 Au1_1 -23.1(4) . . . . ?
N1_4 N2_4 C3_4 C4_4 0.8(7) . . . . ?
Au1_1 N2_4 C3_4 C4_4 -171.6(4) . . . . ?
N2_4 C3_4 C4_4 C7_4 -176.9(5) . . . . ?
N2_4 C3_4 C4_4 C5_4 5.2(7) . . . . ?
C7_4 C4_4 C5_4 C10_4 -0.7(7) . . . . ?
C3_4 C4_4 C5_4 C10_4 177.2(4) . . . . ?
C7_4 C4_4 C5_4 B6_4 176.9(5) . . . . ?
C3_4 C4_4 C5_4 B6_4 -5.2(7) . . . . ?
N2_4 N1_4 B6_4 C5_4 5.8(7) . . . . ?
Au2_1 N1_4 B6_4 C5_4 -164.2(3) . . . . ?
N2_4 N1_4 B6_4 C1_5 -176.3(4) . . . . ?
Au2_1 N1_4 B6_4 C1_5 13.7(7) . . . . ?
C10_4 C5_4 B6_4 N1_4 177.4(5) . . . . ?
C4_4 C5_4 B6_4 N1_4 0.0(7) . . . . ?
C10_4 C5_4 B6_4 C1_5 -0.4(8) . . . . ?
C4_4 C5_4 B6_4 C1_5 -177.8(5) . . . . ?
C5_4 C4_4 C7_4 C8_4 0.6(8) . . . . ?
C3_4 C4_4 C7_4 C8_4 -177.3(5) . . . . ?
C4_4 C7_4 C8_4 C9_4 0.1(8) . . . . ?
C7_4 C8_4 C9_4 C10_4 -0.6(8) . . . . ?
C8_4 C9_4 C10_4 C5_4 0.5(8) . . . . ?
C4_4 C5_4 C10_4 C9_4 0.1(7) . . . . ?
B6_4 C5_4 C10_4 C9_4 -177.3(5) . . . . ?
N1_4 B6_4 C1_5 C6_5 -103.9(6) . . . . ?
C5_4 B6_4 C1_5 C6_5 73.8(6) . . . . ?
N1_4 B6_4 C1_5 C2_5 83.2(6) . . . . ?
C5_4 B6_4 C1_5 C2_5 -99.0(6) . . . . ?
C6_5 C1_5 C2_5 C3_5 2.5(7) . . . . ?
B6_4 C1_5 C2_5 C3_5 175.3(4) . . . . ?
C6_5 C1_5 C2_5 C7_5 -176.3(4) . . . . ?
B6_4 C1_5 C2_5 C7_5 -3.5(7) . . . . ?
C1_5 C2_5 C3_5 C4_5 -1.1(7) . . . . ?
C7_5 C2_5 C3_5 C4_5 177.7(5) . . . . ?
C1_5 C2_5 C3_5 C8_5 -179.6(5) . . . . ?
C7_5 C2_5 C3_5 C8_5 -0.8(7) . . . . ?
C2_5 C3_5 C4_5 C5_5 -0.6(8) . . . . ?
C8_5 C3_5 C4_5 C5_5 177.9(5) . . . . ?
C3_5 C4_5 C5_5 C6_5 0.9(8) . . . . ?
C3_5 C4_5 C5_5 C9_5 -177.3(5) . . . . ?
C2_5 C1_5 C6_5 C5_5 -2.2(7) . . . . ?
B6_4 C1_5 C6_5 C5_5 -175.2(4) . . . . ?
C2_5 C1_5 C6_5 C10_5 175.0(4) . . . . ?
B6_4 C1_5 C6_5 C10_5 2.1(7) . . . . ?
C4_5 C5_5 C6_5 C1_5 0.6(7) . . . . ?
C9_5 C5_5 C6_5 C1_5 178.7(5) . . . . ?
C4_5 C5_5 C6_5 C10_5 -176.7(5) . . . . ?
C9_5 C5_5 C6_5 C10_5 1.4(7) . . . . ?
N1_3 B6_3 C1_6 C6_6 -67.0(6) . . . . ?
C5_3 B6_3 C1_6 C6_6 114.6(5) . . . . ?
N1_3 B6_3 C1_6 C2_6 115.0(5) . . . . ?
C5_3 B6_3 C1_6 C2_6 -63.5(6) . . . . ?
C6_6 C1_6 C2_6 C3_6 0.2(7) . . . . ?
B6_3 C1_6 C2_6 C3_6 178.3(4) . . . . ?
C6_6 C1_6 C2_6 C7_6 179.0(4) . . . . ?
B6_3 C1_6 C2_6 C7_6 -2.9(7) . . . . ?
C1_6 C2_6 C3_6 C4_6 1.7(7) . . . . ?
C7_6 C2_6 C3_6 C4_6 -177.1(4) . . . . ?
C1_6 C2_6 C3_6 C8_6 -178.5(4) . . . . ?
C7_6 C2_6 C3_6 C8_6 2.7(7) . . . . ?
C2_6 C3_6 C4_6 C5_6 -1.3(8) . . . . ?
C8_6 C3_6 C4_6 C5_6 179.0(5) . . . . ?
C3_6 C4_6 C5_6 C6_6 -1.2(8) . . . . ?
C3_6 C4_6 C5_6 C9_6 178.4(5) . . . . ?
C2_6 C1_6 C6_6 C5_6 -2.7(7) . . . . ?
B6_3 C1_6 C6_6 C5_6 179.2(4) . . . . ?
C2_6 C1_6 C6_6 C10_6 176.6(4) . . . . ?
B6_3 C1_6 C6_6 C10_6 -1.4(7) . . . . ?
C4_6 C5_6 C6_6 C1_6 3.2(7) . . . . ?
C9_6 C5_6 C6_6 C1_6 -176.4(5) . . . . ?
C4_6 C5_6 C6_6 C10_6 -176.2(5) . . . . ?
C9_6 C5_6 C6_6 C10_6 4.2(7) . . . . ?
N1_2 B6_2 C1_7 C6_7 66.9(6) . . . . ?
C5_2 B6_2 C1_7 C6_7 -114.0(6) . . . . ?
N1_2 B6_2 C1_7 C2_7 -111.8(5) . . . . ?
C5_2 B6_2 C1_7 C2_7 67.4(7) . . . . ?
C6_7 C1_7 C2_7 C3_7 -0.1(7) . . . . ?
B6_2 C1_7 C2_7 C3_7 178.6(4) . . . . ?
C6_7 C1_7 C2_7 C7_7 -178.3(5) . . . . ?
B6_2 C1_7 C2_7 C7_7 0.4(7) . . . . ?
C1_7 C2_7 C3_7 C4_7 -3.4(7) . . . . ?
C7_7 C2_7 C3_7 C4_7 174.9(5) . . . . ?
C1_7 C2_7 C3_7 C8_7 176.8(5) . . . . ?
C7_7 C2_7 C3_7 C8_7 -4.9(7) . . . . ?
C2_7 C3_7 C4_7 C5_7 3.6(8) . . . . ?
C8_7 C3_7 C4_7 C5_7 -176.6(5) . . . . ?
C3_7 C4_7 C5_7 C6_7 -0.3(8) . . . . ?
C3_7 C4_7 C5_7 C9_7 179.3(5) . . . . ?
C2_7 C1_7 C6_7 C5_7 3.5(7) . . . . ?
B6_2 C1_7 C6_7 C5_7 -175.2(5) . . . . ?
C2_7 C1_7 C6_7 C10_7 -175.6(5) . . . . ?
B6_2 C1_7 C6_7 C10_7 5.7(7) . . . . ?
C4_7 C5_7 C6_7 C1_7 -3.3(8) . . . . ?
C9_7 C5_7 C6_7 C1_7 177.1(5) . . . . ?
C4_7 C5_7 C6_7 C10_7 175.8(5) . . . . ?
C9_7 C5_7 C6_7 C10_7 -3.8(8) . . . . ?
B16_8 N11_8 N12_8 C13_8 5.1 . . . . ?
Au3_8 N11_8 N12_8 C13_8 -165.4 . . . . ?
B16_8 N11_8 N12_8 Au2_8 170.1 . . . . ?
Au3_8 N11_8 N12_8 Au2_8 -0.4 . . . . ?
N11_8 N12_8 C13_8 C14_8 -3.0 . . . . ?
Au2_8 N12_8 C13_8 C14_8 -167.9 . . . . ?
N12_8 C13_8 C14_8 C15_8 -2.9 . . . . ?
N12_8 C13_8 C14_8 C17_8 -177.0 . . . . ?
C17_8 C14_8 C15_8 C110_8 -1.5 . . . . ?
C13_8 C14_8 C15_8 C110_8 -175.3 . . . . ?
C17_8 C14_8 C15_8 B16_8 179.9 . . . . ?
C13_8 C14_8 C15_8 B16_8 6.1 . . . . ?
N12_8 N11_8 B16_8 C15_8 -1.5 . . . . ?
Au3_8 N11_8 B16_8 C15_8 168.9 . . . . ?
N12_8 N11_8 B16_8 C61_8 -174.8 . . . . ?
Au3_8 N11_8 B16_8 C61_8 -4.5 . . . . ?
C14_8 C15_8 B16_8 N11_8 -4.0 . . . . ?
C110_8 C15_8 B16_8 N11_8 177.5 . . . . ?
C14_8 C15_8 B16_8 C61_8 169.9 . . . . ?
C110_8 C15_8 B16_8 C61_8 -8.6 . . . . ?
C15_8 C14_8 C17_8 C18_8 0.7 . . . . ?
C13_8 C14_8 C17_8 C18_8 174.6 . . . . ?
C14_8 C17_8 C18_8 C19_8 -0.3 . . . . ?
C17_8 C18_8 C19_8 C110_8 0.7 . . . . ?
C18_8 C19_8 C110_8 C15_8 -1.6 . . . . ?
C14_8 C15_8 C110_8 C19_8 1.9 . . . . ?
B16_8 C15_8 C110_8 C19_8 -179.6 . . . . ?
B26_8 N21_8 N22_8 C23_8 -3.4 . . . . ?
Au1_8 N21_8 N22_8 C23_8 -175.2 . . . . ?
B26_8 N21_8 N22_8 Au3_8 151.7 . . . . ?
Au1_8 N21_8 N22_8 Au3_8 -20.0 . . . . ?
N21_8 N22_8 C23_8 C24_8 1.0 . . . . ?
Au3_8 N22_8 C23_8 C24_8 -153.7 . . . . ?
N22_8 C23_8 C24_8 C25_8 4.0 . . . . ?
N22_8 C23_8 C24_8 C27_8 -177.1 . . . . ?
C27_8 C24_8 C25_8 C210_8 -2.6 . . . . ?
C23_8 C24_8 C25_8 C210_8 176.3 . . . . ?
C27_8 C24_8 C25_8 B26_8 174.9 . . . . ?
C23_8 C24_8 C25_8 B26_8 -6.2 . . . . ?
N22_8 N21_8 B26_8 C25_8 0.8 . . . . ?
Au1_8 N21_8 B26_8 C25_8 172.0 . . . . ?
N22_8 N21_8 B26_8 C51_8 176.5 . . . . ?
Au1_8 N21_8 B26_8 C51_8 -12.2 . . . . ?
C24_8 C25_8 B26_8 N21_8 4.0 . . . . ?
C210_8 C25_8 B26_8 N21_8 -178.7 . . . . ?
C24_8 C25_8 B26_8 C51_8 -172.2 . . . . ?
C210_8 C25_8 B26_8 C51_8 5.1 . . . . ?
C25_8 C24_8 C27_8 C28_8 2.7 . . . . ?
C23_8 C24_8 C27_8 C28_8 -176.1 . . . . ?
C24_8 C27_8 C28_8 C29_8 -0.4 . . . . ?
C27_8 C28_8 C29_8 C210_8 -1.9 . . . . ?
C28_8 C29_8 C210_8 C25_8 2.0 . . . . ?
C24_8 C25_8 C210_8 C29_8 0.2 . . . . ?
B26_8 C25_8 C210_8 C29_8 -177.0 . . . . ?
B36_8 N31_8 N32_8 C33_8 6.3 . . . . ?
Au2_8 N31_8 N32_8 C33_8 -158.7 . . . . ?
B36_8 N31_8 N32_8 Au1_8 -168.8 . . . . ?
Au2_8 N31_8 N32_8 Au1_8 26.2 . . . . ?
N31_8 N32_8 C33_8 C34_8 -1.8 . . . . ?
Au1_8 N32_8 C33_8 C34_8 172.2 . . . . ?
N32_8 C33_8 C34_8 C35_8 -4.5 . . . . ?
N32_8 C33_8 C34_8 C37_8 177.6 . . . . ?
C37_8 C34_8 C35_8 C310_8 0.3 . . . . ?
C33_8 C34_8 C35_8 C310_8 -177.6 . . . . ?
C37_8 C34_8 C35_8 B36_8 -176.1 . . . . ?
C33_8 C34_8 C35_8 B36_8 6.0 . . . . ?
N32_8 N31_8 B36_8 C35_8 -4.3 . . . . ?
Au2_8 N31_8 B36_8 C35_8 162.6 . . . . ?
N32_8 N31_8 B36_8 C41_8 -173.6 . . . . ?
Au2_8 N31_8 B36_8 C41_8 -6.8 . . . . ?
C310_8 C35_8 B36_8 N31_8 -178.0 . . . . ?
C34_8 C35_8 B36_8 N31_8 -1.9 . . . . ?
C310_8 C35_8 B36_8 C41_8 -7.9 . . . . ?
C34_8 C35_8 B36_8 C41_8 168.3 . . . . ?
C35_8 C34_8 C37_8 C38_8 -0.5 . . . . ?
C33_8 C34_8 C37_8 C38_8 177.4 . . . . ?
C34_8 C37_8 C38_8 C39_8 -0.2 . . . . ?
C37_8 C38_8 C39_8 C310_8 1.1 . . . . ?
C38_8 C39_8 C310_8 C35_8 -1.3 . . . . ?
C34_8 C35_8 C310_8 C39_8 0.6 . . . . ?
B36_8 C35_8 C310_8 C39_8 176.7 . . . . ?
N31_8 B36_8 C41_8 C46_8 75.0 . . . . ?
C35_8 B36_8 C41_8 C46_8 -94.2 . . . . ?
N31_8 B36_8 C41_8 C42_8 -106.5 . . . . ?
C35_8 B36_8 C41_8 C42_8 84.3 . . . . ?
C46_8 C41_8 C42_8 C43_8 -1.5 . . . . ?
B36_8 C41_8 C42_8 C43_8 180.0 . . . . ?
C46_8 C41_8 C42_8 C47_8 177.1 . . . . ?
B36_8 C41_8 C42_8 C47_8 -1.4 . . . . ?
C41_8 C42_8 C43_8 C44_8 0.0 . . . . ?
C47_8 C42_8 C43_8 C44_8 -178.7 . . . . ?
C41_8 C42_8 C43_8 C48_8 179.9 . . . . ?
C47_8 C42_8 C43_8 C48_8 1.3 . . . . ?
C42_8 C43_8 C44_8 C45_8 1.0 . . . . ?
C48_8 C43_8 C44_8 C45_8 -179.0 . . . . ?
C43_8 C44_8 C45_8 C46_8 -0.4 . . . . ?
C43_8 C44_8 C45_8 C49_8 176.1 . . . . ?
C42_8 C41_8 C46_8 C45_8 2.1 . . . . ?
B36_8 C41_8 C46_8 C45_8 -179.3 . . . . ?
C42_8 C41_8 C46_8 C410_8 -175.1 . . . . ?
B36_8 C41_8 C46_8 C410_8 3.5 . . . . ?
C44_8 C45_8 C46_8 C41_8 -1.2 . . . . ?
C49_8 C45_8 C46_8 C41_8 -177.6 . . . . ?
C44_8 C45_8 C46_8 C410_8 176.0 . . . . ?
C49_8 C45_8 C46_8 C410_8 -0.4 . . . . ?
N21_8 B26_8 C51_8 C56_8 84.9 . . . . ?
C25_8 B26_8 C51_8 C56_8 -99.3 . . . . ?
N21_8 B26_8 C51_8 C52_8 -94.4 . . . . ?
C25_8 B26_8 C51_8 C52_8 81.4 . . . . ?
C56_8 C51_8 C52_8 C53_8 0.7 . . . . ?
B26_8 C51_8 C52_8 C53_8 180.0 . . . . ?
C56_8 C51_8 C52_8 C57_8 -178.9 . . . . ?
B26_8 C51_8 C52_8 C57_8 0.4 . . . . ?
C51_8 C52_8 C53_8 C54_8 -1.8 . . . . ?
C57_8 C52_8 C53_8 C54_8 177.8 . . . . ?
C51_8 C52_8 C53_8 C58_8 177.5 . . . . ?
C57_8 C52_8 C53_8 C58_8 -2.8 . . . . ?
C52_8 C53_8 C54_8 C55_8 0.4 . . . . ?
C58_8 C53_8 C54_8 C55_8 -179.0 . . . . ?
C53_8 C54_8 C55_8 C56_8 2.1 . . . . ?
C53_8 C54_8 C55_8 C59_8 -177.1 . . . . ?
C52_8 C51_8 C56_8 C55_8 1.9 . . . . ?
B26_8 C51_8 C56_8 C55_8 -177.4 . . . . ?
C52_8 C51_8 C56_8 C510_8 -177.5 . . . . ?
B26_8 C51_8 C56_8 C510_8 3.2 . . . . ?
C54_8 C55_8 C56_8 C51_8 -3.3 . . . . ?
C59_8 C55_8 C56_8 C51_8 175.9 . . . . ?
C54_8 C55_8 C56_8 C510_8 176.1 . . . . ?
C59_8 C55_8 C56_8 C510_8 -4.7 . . . . ?
N11_8 B16_8 C61_8 C66_8 -65.8 . . . . ?
C15_8 B16_8 C61_8 C66_8 121.0 . . . . ?
N11_8 B16_8 C61_8 C62_8 113.9 . . . . ?
C15_8 B16_8 C61_8 C62_8 -59.3 . . . . ?
C66_8 C61_8 C62_8 C63_8 -0.3 . . . . ?
B16_8 C61_8 C62_8 C63_8 180.0 . . . . ?
C66_8 C61_8 C62_8 C67_8 177.2 . . . . ?
B16_8 C61_8 C62_8 C67_8 -2.5 . . . . ?
C61_8 C62_8 C63_8 C64_8 4.2 . . . . ?
C67_8 C62_8 C63_8 C64_8 -173.4 . . . . ?
C61_8 C62_8 C63_8 C68_8 -178.9 . . . . ?
C67_8 C62_8 C63_8 C68_8 3.6 . . . . ?
C62_8 C63_8 C64_8 C65_8 -4.8 . . . . ?
C68_8 C63_8 C64_8 C65_8 178.1 . . . . ?
C63_8 C64_8 C65_8 C66_8 1.6 . . . . ?
C63_8 C64_8 C65_8 C69_8 -178.2 . . . . ?
C62_8 C61_8 C66_8 C65_8 -2.9 . . . . ?
B16_8 C61_8 C66_8 C65_8 176.9 . . . . ?
C62_8 C61_8 C66_8 C610_8 174.4 . . . . ?
B16_8 C61_8 C66_8 C610_8 -5.9 . . . . ?
C64_8 C65_8 C66_8 C61_8 2.2 . . . . ?
C69_8 C65_8 C66_8 C61_8 -177.9 . . . . ?
C64_8 C65_8 C66_8 C610_8 -175.2 . . . . ?
C69_8 C65_8 C66_8 C610_8 4.7 . . . . ?
C6_9 C1_9 C2_9 C3_9 0.0 . . . . ?
C1_9 C2_9 C3_9 C4_9 0.0 . . . . ?
C2_9 C3_9 C4_9 C5_9 0.0 . . . . ?
C3_9 C4_9 C5_9 C6_9 0.0 . . . . ?
C4_9 C5_9 C6_9 C1_9 0.0 . . . . ?
C2_9 C1_9 C6_9 C5_9 0.0 . . . . ?
C6_10 C1_10 C2_10 C3_10 0.0 . . . . ?
C1_10 C2_10 C3_10 C4_10 0.0 . . . . ?
C2_10 C3_10 C4_10 C5_10 0.0 . . . . ?
C3_10 C4_10 C5_10 C6_10 0.0 . . . . ?
C4_10 C5_10 C6_10 C1_10 0.0 . . . . ?
C2_10 C1_10 C6_10 C5_10 0.0 . . . . ?
